data_7230167
loop_
_publ_author_name
'Chu, Xiaodan'
'Zhang, Shaowei'
'Wang, Zhuo'
'Li, Tongyu'
'Zhu, Bolin'

_publ_section_title
;
 Aromatic alkyne insertion into six-membered cyclometalated pyridine
 complexes of iridium: different insertion modes and structurally novel
 products
;
_journal_issue 13
_journal_name_full 'RSC Advances'
_journal_page_first 7164
_journal_paper_doi 10.1039/C7RA13547E
_journal_volume 8
_journal_year 2018
_chemical_formula_moiety 'C30 H27 F Ir N O'
_chemical_formula_sum 'C30 H27 F Ir N O'
_chemical_formula_weight 628.72
_space_group_crystal_system triclinic
_space_group_IT_number 2
_space_group_name_Hall '-P 1'
_space_group_name_H-M_alt 'P -1'
_symmetry_space_group_name_Hall '-P 1'
_symmetry_space_group_name_H-M 'P -1'
_atom_sites_solution_hydrogens geom
_atom_sites_solution_primary dual
_audit_creation_date 2018-01-18
_audit_creation_method
;
Olex2 1.2-beta
(compiled 2017.08.10 svn.r3458 for OlexSys, GUI svn.r5381)
;
_audit_update_record
;
2018-01-26 deposited with the CCDC.
2018-02-07 downloaded from the CCDC.
;
_cell_angle_alpha 82.995(2)
_cell_angle_beta 79.253(3)
_cell_angle_gamma 89.665(2)
_cell_formula_units_Z 8
_cell_length_a 13.1460(4)
_cell_length_b 14.8634(4)
_cell_length_c 27.0887(9)
_cell_measurement_reflns_used 14250
_cell_measurement_temperature 157.39(15)
_cell_measurement_theta_max 74.0320
_cell_measurement_theta_min 4.0850
_cell_volume 5160.5(3)
_computing_cell_refinement 'CrysAlisPro 1.171.38.41 (Rigaku OD, 2015)'
_computing_data_collection 'CrysAlisPro 1.171.38.41 (Rigaku OD, 2015)'
_computing_data_reduction 'CrysAlisPro 1.171.38.41 (Rigaku OD, 2015)'
_computing_molecular_graphics 'Olex2 (Dolomanov et al., 2009)'
_computing_publication_material 'Olex2 (Dolomanov et al., 2009)'
_computing_structure_refinement 'ShelXL (Sheldrick, 2015)'
_computing_structure_solution 'ShelXT (Sheldrick, 2015)'
_diffrn_ambient_environment N~2~
_diffrn_ambient_temperature 157.39(15)
_diffrn_detector 'CCD plate'
_diffrn_detector_area_resol_mean 5.2740
_diffrn_detector_type AtlasS2
_diffrn_measured_fraction_theta_full 0.998
_diffrn_measured_fraction_theta_max 0.998
_diffrn_measurement_details
;
List of Runs (angles in degrees, time in seconds):

  # Type    Start    End  Width  t~exp~   \w     \q     \k     \f   Frames
#--------------------------------------------------------------------------
  1  \w   -115.00 -16.00   1.00    2.41    --  -40.99 -38.00 150.00   99
  2  \w    -66.00  33.00   1.00    2.41    --  -40.99  38.00 -30.00   99
  3  \w    -69.00  32.00   1.00    2.41    --  -40.99  57.00  90.00  101
  4  \w     23.00  97.00   1.00    2.41    --   40.99-125.00 -30.00   74
  5  \w      8.00 117.00   1.00    2.41    --   40.99  77.00-180.00  109
  6  \w      1.00  82.00   1.00    2.41    --   40.99 -99.00  60.00   81
  7  \w    101.00 178.00   1.00    9.64    --  107.08 103.00-138.00   77
  8  \w     25.00 109.00   1.00    9.64    --  107.08 -95.00-150.00   84
  9  \w     31.00 135.00   1.00    9.64    --  107.08 -30.00 150.00  104
 10  \w     34.00 121.00   1.00    9.64    --  107.08-125.00 150.00   87
 11  \w     35.00 136.00   1.00    9.64    --  107.08 -61.00-120.00  101
 12  \w     81.00 178.00   1.00    9.64    --  107.08  45.00 -30.00   97
 13  \w     25.00 109.00   1.00    9.64    --  107.08 -95.00 -60.00   84
 14  \w     94.00 178.00   1.00    9.64    --  107.08 125.00-120.00   84
 15  \w     54.00 178.00   1.00    9.64    --  107.08  15.00  90.00  124
 16  \w     34.00 133.00   1.00    9.64    --  107.08 -45.00 -60.00   99
 17  \w     94.00 178.00   1.00    9.64    --  107.08 125.00 -90.00   84
 18  \w     25.00 109.00   1.00    9.64    --  107.08 -95.00 -30.00   84
 19  \w     31.00 140.00   1.00    9.64    --  107.08 -77.00 -60.00  109
 20  \w      8.00 117.00   1.00    2.41    --   40.99  77.00 -30.00  109
;
_diffrn_measurement_device 'four-circle diffractometer'
_diffrn_measurement_device_type 'SuperNova, Dual, Cu at zero, AtlasS2'
_diffrn_measurement_method '\w scans'
_diffrn_orient_matrix_type 'CrysAlisPro convention (1999,Acta A55,543-557)'
_diffrn_orient_matrix_UB_11 -0.0439205000
_diffrn_orient_matrix_UB_12 0.0143878000
_diffrn_orient_matrix_UB_13 0.0552491000
_diffrn_orient_matrix_UB_21 -0.1106442000
_diffrn_orient_matrix_UB_22 -0.0148980000
_diffrn_orient_matrix_UB_23 -0.0090012000
_diffrn_orient_matrix_UB_31 0.0078193000
_diffrn_orient_matrix_UB_32 -0.1023692000
_diffrn_orient_matrix_UB_33 0.0163966000
_diffrn_radiation_monochromator mirror
_diffrn_radiation_probe x-ray
_diffrn_radiation_type CuK\a
_diffrn_radiation_wavelength 1.54184
_diffrn_reflns_av_R_equivalents 0.0947
_diffrn_reflns_av_unetI/netI 0.1020
_diffrn_reflns_Laue_measured_fraction_full 0.998
_diffrn_reflns_Laue_measured_fraction_max 0.998
_diffrn_reflns_limit_h_max 15
_diffrn_reflns_limit_h_min -15
_diffrn_reflns_limit_k_max 12
_diffrn_reflns_limit_k_min -17
_diffrn_reflns_limit_l_max 32
_diffrn_reflns_limit_l_min -32
_diffrn_reflns_number 54928
_diffrn_reflns_point_group_measured_fraction_full 0.998
_diffrn_reflns_point_group_measured_fraction_max 0.998
_diffrn_reflns_theta_full 67.077
_diffrn_reflns_theta_max 67.077
_diffrn_reflns_theta_min 3.517
_diffrn_source 'micro-focus sealed X-ray tube'
_diffrn_source_type 'SuperNova (Cu) X-ray Source'
_exptl_absorpt_coefficient_mu 10.245
_exptl_absorpt_correction_T_max 1.00000
_exptl_absorpt_correction_T_min 0.41406
_exptl_absorpt_correction_type multi-scan
_exptl_absorpt_process_details
;
CrysAlisPro 1.171.38.41 (Rigaku Oxford Diffraction, 2015)
Empirical absorption correction using spherical harmonics,
 implemented in SCALE3 ABSPACK scaling algorithm.
;
_exptl_crystal_colour brown
_exptl_crystal_colour_primary brown
_exptl_crystal_density_diffrn 1.618
_exptl_crystal_description block
_exptl_crystal_F_000 2464
_exptl_crystal_size_max 0.25
_exptl_crystal_size_mid 0.22
_exptl_crystal_size_min 0.2
_platon_squeeze_details
;
TITL A160711a  P -1         R = 0.09
CELL   13.1460   14.8634   27.0887     83.00     79.25     89.67
SPGR P-1
# Solvent Accessible Volume =     556.7
# Electrons Found in S.A.V. =     160.4
# Note: Atoms in Void as Cxxx and Qxxx all others
Q101 0.091 0.795 0.360 !       8.21 eA-3
Q102 0.060 0.768 0.433 !       8.15 eA-3
Q103 0.521 0.296 0.359 !       7.93 eA-3
Q104 0.490 0.270 0.432 !       7.55 eA-3
Q105 0.237 0.160 0.141 !       6.27 eA-3
Q106 0.998 0.659 0.143 !       5.76 eA-3
Q107 0.784 0.665 0.111 !       5.60 eA-3
Q108 0.752 0.639 0.182 !       5.54 eA-3
Q109 0.990 0.136 0.183 !       5.26 eA-3
Q110 0.020 0.176 0.103 !       5.23 eA-3
Q111 0.498 0.341 0.395 !       3.58 eA-3
C112 0.560 0.167 0.069 !       3.55 eA-3
C113 0.262 0.593 0.043 !       3.22 eA-3
C114 0.235 0.747 0.088 !       3.20 eA-3
Q115 0.298 0.774 0.398 !       3.06 eA-3
C116 0.577 0.126 0.058 !       3.01 eA-3
C117 0.583 0.101 0.014 !       3.00 eA-3
Q118 0.296 0.276 0.401 !       2.88 eA-3
Q119 0.515 0.158 0.140 !       2.87 eA-3
Q120 0.066 0.843 0.395 !       2.85 eA-3
C121 0.501 0.011 0.024 !       2.64 eA-3
Q122 0.519 0.237 0.386 !       2.54 eA-3
Q123 0.548 0.685 0.137 !       2.51 eA-3
C124 0.392 0.609 0.009 !       2.48 eA-3
Q125 0.247 0.677 0.131 !       2.44 eA-3
C126 0.448 0.515 0.024 !       2.27 eA-3
Q127 1.000 0.222 0.137 !       2.24 eA-3
Q128 0.083 0.734 0.386 !       2.20 eA-3
C129 0.619 0.296 0.071 !       2.17 eA-3
Q130 0.762 0.252 0.394 !       2.17 eA-3
C131 0.381 0.795 0.055 !       2.15 eA-3
Q132 0.578 0.622 0.147 !       2.12 eA-3
Q133 0.816 0.627 0.151 !       2.08 eA-3
Q134 0.076 0.138 0.140 !       2.05 eA-3
Q135 0.752 0.723 0.141 !       2.04 eA-3
C136 0.608 0.375 0.034 !       2.04 eA-3
Q137 0.532 0.301 0.313 !       2.01 eA-3
Q138 0.147 0.782 0.390 !       1.91 eA-3
Q139 0.017 0.094 0.144 !       1.87 eA-3
Q140 0.390 0.110 0.048 !       1.85 eA-3
Q141 0.581 0.888 0.342 !       1.84 eA-3
C142 0.640 0.314 0.029 !       1.83 eA-3
C143 0.292 0.710 0.062 !       1.82 eA-3
C144 0.408 0.107 0.009 !       1.81 eA-3
Q145 0.487 0.340 0.441 !       1.76 eA-3
Q146 0.057 0.094 0.169 !       1.74 eA-3
Q147 0.280 0.392 0.345 !       1.74 eA-3
Q148 0.519 0.374 0.317 !       1.74 eA-3
C149 0.238 0.629 0.071 !       1.73 eA-3
Q150 0.982 0.155 0.215 !       1.73 eA-3
Q151 0.360 0.046 0.208 !       1.73 eA-3
Q152 0.060 0.845 0.433 !       1.73 eA-3
Q153 0.094 0.778 0.323 !       1.72 eA-3
Q154 0.481 0.269 0.471 !       1.71 eA-3
Q155 0.112 0.656 0.393 !       1.68 eA-3
Q156 0.909 0.280 0.114 !       1.67 eA-3
Q157 0.566 0.628 0.101 !       1.66 eA-3
Q158 0.014 0.734 0.197 !       1.66 eA-3
C159 0.256 0.671 0.096 !       1.66 eA-3
Q160 0.720 0.276 0.399 !       1.64 eA-3
C161 0.332 0.921 0.022 !       1.64 eA-3
C162 0.608 0.436 0.040 !       1.62 eA-3
C163 0.532 0.951 0.017 !       1.62 eA-3
Q164 0.329 0.391 0.336 !       1.61 eA-3
Q165 0.111 0.968 0.439 !       1.61 eA-3
Q166 0.937 0.153 0.148 !       1.61 eA-3
C167 0.574 0.192 0.030 !       1.61 eA-3
Q168 0.113 0.826 0.308 !       1.61 eA-3
Q169 0.799 0.686 0.047 !       1.61 eA-3
Q170 0.329 0.343 0.058 !       1.60 eA-3
Q171 0.091 0.719 0.358 !       1.60 eA-3
C172 0.424 0.823 0.009 !       1.59 eA-3
Q173 0.440 0.672 0.468 !       1.59 eA-3
Q174 0.876 0.496 0.374 !       1.59 eA-3
Q175 0.404 0.623 0.105 !       1.59 eA-3
Q176 0.855 0.171 0.474 !       1.58 eA-3
Q177 0.687 0.921 0.298 !       1.58 eA-3
Q178 1.006 0.406 0.500 !       1.56 eA-3
Q179 0.904 0.606 0.132 !       1.56 eA-3
Q180 0.669 0.659 0.337 !       1.56 eA-3
Q181 0.641 0.058 0.360 !       1.55 eA-3
Q182 0.859 0.456 0.089 !       1.54 eA-3
Q183 0.355 0.859 0.096 !       1.53 eA-3
C184 0.518 0.434-0.001 !       1.52 eA-3
Q185 0.558 0.154 0.384 !       1.51 eA-3
Q186 0.137 0.565 0.160 !       1.51 eA-3
Q187 0.876 0.767 0.046 !       1.51 eA-3
Q188 0.703 0.301 0.382 !       1.50 eA-3
Q189 0.627 0.609 0.039 !       1.50 eA-3
Q190 0.720 0.294 0.427 !       1.50 eA-3
Q191 0.638 0.686 0.142 !       1.49 eA-3
Q192 0.956 0.233 0.070 !       1.49 eA-3
C193 0.655 0.171 0.075 !       1.48 eA-3
C194 0.422 0.045 0.044 !       1.47 eA-3
Q195 0.281 0.389 0.311 !       1.47 eA-3
Q196 0.294 0.408 0.294 !       1.46 eA-3
C197 0.580 0.281 0.107 !       1.46 eA-3
C198 0.531 0.252 0.070 !       1.46 eA-3
C199 0.467 0.980 0.046 !       1.45 eA-3
;
_refine_diff_density_max 7.070
_refine_diff_density_min -2.630
_refine_diff_density_rms 0.278
_refine_ls_extinction_method none
_refine_ls_goodness_of_fit_ref 1.047
_refine_ls_hydrogen_treatment constr
_refine_ls_matrix_type full
_refine_ls_number_parameters 1245
_refine_ls_number_reflns 18391
_refine_ls_number_restraints 104
_refine_ls_restrained_S_all 1.045
_refine_ls_R_factor_all 0.1063
_refine_ls_R_factor_gt 0.0836
_refine_ls_shift/su_max 0.001
_refine_ls_shift/su_mean 0.000
_refine_ls_structure_factor_coef Fsqd
_refine_ls_weighting_details 'w=1/[\s^2^(Fo^2^)+(0.0808P)^2^+142.1131P] where P=(Fo^2^+2Fc^2^)/3'
_refine_ls_weighting_scheme calc
_refine_ls_wR_factor_gt 0.1982
_refine_ls_wR_factor_ref 0.2121
_reflns_Friedel_coverage 0.000
_reflns_number_gt 13852
_reflns_number_total 18391
_reflns_threshold_expression 'I > 2\s(I)'
_cod_data_source_file c7ra13547e2.cif
_cod_data_source_block a160711a_sq
_cod_database_code 7230167
_shelx_shelxl_version_number 2014/7
_shelx_space_group_comment
;
The symmetry employed for this shelxl refinement is uniquely defined
by the following loop, which should always be used as a source of
symmetry information in preference to the above space-group names.
They are only intended as comments.
;
_shelx_estimated_absorpt_t_max 0.234
_shelx_estimated_absorpt_t_min 0.184
_reflns_odcompleteness_completeness 99.97
_reflns_odcompleteness_iscentric 1
_reflns_odcompleteness_theta 66.97
_olex2_refinement_description
;
1. Fixed Uiso
 At 1.2 times of:
  All C(H) groups
 At 1.5 times of:
  All C(H,H,H) groups
2. Rigid bond restraints
 C101, C102
 with sigma for 1-2 distances of 0.001 and sigma for 1-3 distances of 0.001
 C102, C103
 with sigma for 1-2 distances of 0.001 and sigma for 1-3 distances of 0.001
3. Uiso/Uaniso restraints and constraints
Uanis(C17) \\sim Ueq, Uanis(C13) \\sim Ueq, Uanis(C8) \\sim Ueq, Uanis(C22)
\\sim Ueq, Uanis(C45) \\sim Ueq, Uanis(C52) \\sim Ueq, Uanis(C55) \\sim Ueq,
Uanis(C54) \\sim Ueq, Uanis(C80) \\sim Ueq, Uanis(C101) \\sim Ueq, Uanis(C115)
\\sim Ueq, Uanis(C113) \\sim Ueq, Uanis(C112) \\sim Ueq: with sigma of 0.005
and sigma for terminal atoms of 0.002
Uanis(C25) \\sim Ueq: with sigma of 0.005 and sigma for terminal atoms of 0.002
Uanis(C12) \\sim Ueq, Uanis(N2) \\sim Ueq, Uanis(C104) \\sim Ueq: with sigma of
0.005 and sigma for terminal atoms of 0.005
4.a Aromatic/amide H refined with riding coordinates:
 C2(H2), C3(H3), C4(H4), C5(H5), C9(H9), C10(H10), C11(H11), C12(H12),
 C14(H14), C17(H17), C19(H19), C20(H20), C63(H63), C64(H64), C65(H65), C66(H66),
  C69(H69), C70(H70), C71(H71), C72(H72), C75(H75), C77(H77), C78(H78),
 C80(H80), C33(H33), C34(H34), C35(H35), C36(H36), C40(H40), C41(H41), C42(H42),
  C43(H43), C44(H44), C47(H47), C49(H49), C50(H50), C93(H93), C94(H94),
 C95(H95), C96(H96), C100(H100), C101(H101), C102(H102), C103(H103), C105(H105),
  C108(H108), C110(H110), C111(H111)
4.b Idealised Me refined as rotating group:
 C27(H27A,H27B,H27C), C28(H28A,H28B,H28C), C29(H29A,H29B,H29C), C30(H30A,H30B,
 H30C), C31(H31A,H31B,H31C), C87(H87A,H87B,H87C), C88(H88A,H88B,H88C), C89(H89A,
 H89B,H89C), C90(H90A,H90B,H90C), C91(H91A,H91B,H91C), C56(H56A,H56B,H56C),
 C57(H57A,H57B,H57C), C58(H58A,H58B,H58C), C59(H59A,H59B,H59C), C60(H60A,H60B,
 H60C), C117(H11A,H11B,H11C), C118(H11D,H11E,H11F), C119(H11G,H11H,H11I),
 C120(H12A,H12B,H12C), C121(H12D,H12E,H12F)
;
_platon_squeeze_void_probe_radius 1.20
_olex2_submission_special_instructions 'No special instructions were received'
_oxdiff_exptl_absorpt_empirical_details
;
Empirical correction (ABSPACK) includes:
- Absorption correction using spherical harmonics
- Frame scaling
;
_oxdiff_exptl_absorpt_empirical_full_max 2.124
_oxdiff_exptl_absorpt_empirical_full_min 0.578

loop_
_space_group_symop_operation_xyz
'x, y, z'
'-x, -y, -z'

loop_
_atom_site_label
_atom_site_type_symbol
_atom_site_fract_x
_atom_site_fract_y
_atom_site_fract_z
_atom_site_U_iso_or_equiv
_atom_site_adp_type
_atom_site_occupancy
_atom_site_site_symmetry_order
_atom_site_calc_flag
_atom_site_refinement_flags_posn
_atom_site_refinement_flags_adp
Ir1 Ir 0.49425(4) 0.71604(4) 0.60508(2) 0.01721(14) Uani 1 1 d . .
F1 F 0.0878(7) 0.6781(7) 0.5913(4) 0.038(2) Uani 1 1 d . .
O1 O 0.7872(8) 0.6783(8) 0.5345(4) 0.032(2) Uani 1 1 d . .
N1 N 0.5358(9) 0.6600(8) 0.5382(4) 0.021(2) Uani 1 1 d . .
C1 C 0.6305(11) 0.6200(9) 0.5270(5) 0.021(3) Uani 1 1 d . .
C2 C 0.4733(12) 0.6592(10) 0.5047(6) 0.026(3) Uani 1 1 d . .
H2 H 0.4106 0.6891 0.5105 0.032 Uiso 1 1 calc R .
C3 C 0.4977(12) 0.6155(11) 0.4611(6) 0.030(3) Uani 1 1 d . .
H3 H 0.4503 0.6141 0.4397 0.036 Uiso 1 1 calc R .
C4 C 0.5907(13) 0.5753(11) 0.4502(6) 0.033(4) Uani 1 1 d . .
H4 H 0.6094 0.5472 0.4211 0.039 Uiso 1 1 calc R .
C5 C 0.6576(13) 0.5777(11) 0.4849(6) 0.032(4) Uani 1 1 d . .
H5 H 0.7215 0.5498 0.4789 0.039 Uiso 1 1 calc R .
C6 C 0.7121(10) 0.6328(9) 0.5587(5) 0.020(3) Uani 1 1 d . .
C7 C 0.7142(12) 0.5894(10) 0.6095(6) 0.028(3) Uani 1 1 d . .
C8 C 0.6247(10) 0.5618(9) 0.6464(5) 0.020(3) Uani 1 1 d . U
C9 C 0.6400(13) 0.5218(10) 0.6942(7) 0.030(3) Uani 1 1 d . .
H9 H 0.5828 0.5080 0.7200 0.036 Uiso 1 1 calc R .
C10 C 0.7382(13) 0.5024(11) 0.7038(7) 0.033(4) Uani 1 1 d . .
H10 H 0.7460 0.4745 0.7355 0.040 Uiso 1 1 calc R .
C11 C 0.8258(12) 0.5246(12) 0.6661(7) 0.034(4) Uani 1 1 d . .
H11 H 0.8917 0.5108 0.6723 0.041 Uiso 1 1 calc R .
C12 C 0.8126(12) 0.5671(10) 0.6198(6) 0.026(3) Uani 1 1 d . U
H12 H 0.8705 0.5816 0.5946 0.031 Uiso 1 1 calc R .
C13 C 0.5209(10) 0.5890(9) 0.6394(5) 0.018(3) Uani 1 1 d . U
C14 C 0.4364(13) 0.5328(12) 0.6584(6) 0.034(4) Uani 1 1 d . .
H14 H 0.4397 0.4769 0.6775 0.041 Uiso 1 1 calc R .
C15 C 0.3407(11) 0.5704(9) 0.6452(6) 0.023(3) Uani 1 1 d . .
C16 C 0.3488(11) 0.6538(9) 0.6149(6) 0.023(3) Uani 1 1 d . .
C17 C 0.2656(9) 0.6959(9) 0.5975(5) 0.018(3) Uani 1 1 d . U
H17 H 0.2698 0.7539 0.5799 0.021 Uiso 1 1 calc R .
C18 C 0.1713(12) 0.6412(9) 0.6093(6) 0.025(3) Uani 1 1 d . .
C19 C 0.1587(11) 0.5612(11) 0.6402(6) 0.032(4) Uani 1 1 d . .
H19 H 0.0941 0.5325 0.6493 0.038 Uiso 1 1 calc R .
C20 C 0.2433(11) 0.5232(9) 0.6582(6) 0.026(3) Uani 1 1 d . .
H20 H 0.2368 0.4675 0.6784 0.031 Uiso 1 1 calc R .
C22 C 0.4351(11) 0.8283(9) 0.6463(5) 0.021(3) Uani 1 1 d . U
C23 C 0.4671(11) 0.8633(10) 0.5943(6) 0.024(3) Uani 1 1 d . .
C24 C 0.5764(12) 0.8521(9) 0.5822(6) 0.024(3) Uani 1 1 d . .
C25 C 0.6135(11) 0.8090(9) 0.6267(5) 0.019(3) Uani 1 1 d . U
C26 C 0.5204(11) 0.7919(10) 0.6659(6) 0.026(3) Uani 1 1 d . .
C27 C 0.3258(11) 0.8296(10) 0.6769(6) 0.027(3) Uani 1 1 d . .
H27A H 0.2767 0.8244 0.6552 0.041 Uiso 1 1 calc GR .
H27B H 0.3155 0.8856 0.6914 0.041 Uiso 1 1 calc GR .
H27C H 0.3160 0.7798 0.7035 0.041 Uiso 1 1 calc GR .
C28 C 0.4076(13) 0.9183(10) 0.5598(6) 0.031(3) Uani 1 1 d . .
H28A H 0.4254 0.9004 0.5264 0.046 Uiso 1 1 calc GR .
H28B H 0.4245 0.9814 0.5585 0.046 Uiso 1 1 calc GR .
H28C H 0.3348 0.9085 0.5722 0.046 Uiso 1 1 calc GR .
C29 C 0.6454(12) 0.8822(9) 0.5326(6) 0.028(3) Uani 1 1 d . .
H29A H 0.7043 0.8435 0.5281 0.042 Uiso 1 1 calc GR .
H29B H 0.6685 0.9436 0.5321 0.042 Uiso 1 1 calc GR .
H29C H 0.6079 0.8791 0.5056 0.042 Uiso 1 1 calc GR .
C30 C 0.7220(12) 0.7957(11) 0.6321(6) 0.030(3) Uani 1 1 d . .
H30A H 0.7280 0.7385 0.6520 0.045 Uiso 1 1 calc GR .
H30B H 0.7439 0.8437 0.6487 0.045 Uiso 1 1 calc GR .
H30C H 0.7649 0.7962 0.5993 0.045 Uiso 1 1 calc GR .
C31 C 0.5226(13) 0.7522(12) 0.7189(6) 0.035(4) Uani 1 1 d . .
H31A H 0.4588 0.7199 0.7331 0.052 Uiso 1 1 calc GR .
H31B H 0.5312 0.7999 0.7388 0.052 Uiso 1 1 calc GR .
H31C H 0.5793 0.7112 0.7191 0.052 Uiso 1 1 calc GR .
Ir3 Ir 0.76719(5) 0.66041(4) 0.14248(2) 0.02526(16) Uani 1 1 d . .
F3 F 1.1453(9) 0.6061(10) 0.1954(5) 0.068(4) Uani 1 1 d . .
O3 O 0.4732(10) 0.7402(11) 0.1759(5) 0.056(4) Uani 1 1 d . .
N3 N 0.6988(10) 0.6927(8) 0.2131(5) 0.027(3) Uani 1 1 d . .
C62 C 0.5953(13) 0.6979(11) 0.2252(6) 0.032(4) Uani 1 1 d . .
C63 C 0.7520(13) 0.7139(10) 0.2479(6) 0.029(3) Uani 1 1 d . .
H63 H 0.8239 0.7123 0.2402 0.035 Uiso 1 1 calc R .
C64 C 0.7050(13) 0.7385(11) 0.2956(6) 0.034(4) Uani 1 1 d . .
H64 H 0.7448 0.7531 0.3186 0.041 Uiso 1 1 calc R .
C65 C 0.5997(16) 0.7400(13) 0.3070(7) 0.044(4) Uani 1 1 d . .
H65 H 0.5662 0.7522 0.3388 0.053 Uiso 1 1 calc R .
C66 C 0.5430(13) 0.7233(12) 0.2707(7) 0.037(4) Uani 1 1 d . .
H66 H 0.4714 0.7290 0.2767 0.044 Uiso 1 1 calc R .
C67 C 0.5257(11) 0.6790(12) 0.1886(6) 0.032(4) Uani 1 1 d . .
C68 C 0.5087(13) 0.5860(15) 0.1753(6) 0.043(5) Uani 1 1 d . .
C69 C 0.4084(14) 0.5644(17) 0.1721(7) 0.053(5) Uani 1 1 d . .
H69 H 0.3582 0.6086 0.1756 0.063 Uiso 1 1 calc R .
C70 C 0.3807(18) 0.479(2) 0.1640(9) 0.078(9) Uani 1 1 d . .
H70 H 0.3129 0.4665 0.1614 0.093 Uiso 1 1 calc R .
C71 C 0.4517(19) 0.4163(16) 0.1598(8) 0.059(6) Uani 1 1 d . .
H71 H 0.4313 0.3590 0.1546 0.070 Uiso 1 1 calc R .
C72 C 0.5588(17) 0.4301(14) 0.1628(8) 0.049(5) Uani 1 1 d . .
H72 H 0.6067 0.3839 0.1592 0.059 Uiso 1 1 calc R .
C73 C 0.5871(14) 0.5182(13) 0.1716(7) 0.041(4) Uani 1 1 d . .
C74 C 0.6953(13) 0.5373(10) 0.1739(6) 0.029(3) Uani 1 1 d . .
C75 C 0.7458(14) 0.4810(12) 0.2005(6) 0.036(4) Uani 1 1 d . .
H75 H 0.7165 0.4265 0.2177 0.043 Uiso 1 1 calc R .
C76 C 0.8533(15) 0.5090(13) 0.2018(6) 0.040(4) Uani 1 1 d . .
C77 C 0.9244(17) 0.4568(14) 0.2248(8) 0.050(5) Uani 1 1 d . .
H77 H 0.9051 0.3995 0.2418 0.060 Uiso 1 1 calc R .
C78 C 1.0249(16) 0.4905(15) 0.2223(7) 0.052(6) Uani 1 1 d . .
H78 H 1.0736 0.4562 0.2367 0.062 Uiso 1 1 calc R .
C79 C 1.0479(15) 0.5740(13) 0.1983(7) 0.041(4) Uani 1 1 d . .
C80 C 0.9770(13) 0.6278(12) 0.1733(7) 0.036(4) Uani 1 1 d . U
H80 H 0.9981 0.6842 0.1555 0.043 Uiso 1 1 calc R .
C81 C 0.8809(12) 0.5971(11) 0.1753(6) 0.028(3) Uani 1 1 d . .
C82 C 0.8657(13) 0.6877(11) 0.0687(5) 0.030(3) Uani 1 1 d . .
C83 C 0.7705(14) 0.6560(10) 0.0633(5) 0.030(4) Uani 1 1 d . .
C84 C 0.6915(13) 0.7208(13) 0.0777(6) 0.038(4) Uani 1 1 d . .
C85 C 0.7410(15) 0.7920(12) 0.0931(6) 0.039(4) Uani 1 1 d . .
C86 C 0.8539(14) 0.7714(12) 0.0874(6) 0.037(4) Uani 1 1 d . .
C87 C 0.9701(15) 0.6475(15) 0.0509(7) 0.050(5) Uani 1 1 d . .
H87A H 1.0219 0.6759 0.0648 0.075 Uiso 1 1 calc GR .
H87B H 0.9871 0.6574 0.0146 0.075 Uiso 1 1 calc GR .
H87C H 0.9675 0.5836 0.0621 0.075 Uiso 1 1 calc GR .
C88 C 0.7488(19) 0.5689(13) 0.0398(7) 0.051(5) Uani 1 1 d . .
H88A H 0.7995 0.5242 0.0459 0.076 Uiso 1 1 calc GR .
H88B H 0.7527 0.5838 0.0040 0.076 Uiso 1 1 calc GR .
H88C H 0.6809 0.5453 0.0551 0.076 Uiso 1 1 calc GR .
C89 C 0.5830(15) 0.7206(16) 0.0670(7) 0.049(5) Uani 1 1 d . .
H89A H 0.5561 0.6596 0.0724 0.074 Uiso 1 1 calc GR .
H89B H 0.5840 0.7456 0.0325 0.074 Uiso 1 1 calc GR .
H89C H 0.5397 0.7566 0.0892 0.074 Uiso 1 1 calc GR .
C90 C 0.6937(19) 0.8765(17) 0.1116(8) 0.063(6) Uani 1 1 d . .
H90A H 0.6216 0.8654 0.1255 0.095 Uiso 1 1 calc GR .
H90B H 0.7010 0.9244 0.0839 0.095 Uiso 1 1 calc GR .
H90C H 0.7283 0.8940 0.1373 0.095 Uiso 1 1 calc GR .
C91 C 0.9318(18) 0.8411(16) 0.0949(8) 0.057(6) Uani 1 1 d . .
H91A H 0.9033 0.8716 0.1235 0.086 Uiso 1 1 calc GR .
H91B H 0.9473 0.8845 0.0651 0.086 Uiso 1 1 calc GR .
H91C H 0.9941 0.8112 0.1009 0.086 Uiso 1 1 calc GR .
Ir2 Ir 1.07424(4) 0.78388(4) 0.39476(2) 0.01740(15) Uani 1 1 d . .
F2 F 0.6549(6) 0.8211(7) 0.4103(4) 0.037(2) Uani 1 1 d . .
O2 O 1.3132(8) 0.8217(8) 0.4648(4) 0.033(2) Uani 1 1 d . .
N2 N 1.0647(8) 0.8394(7) 0.4619(4) 0.018(2) Uani 1 1 d . U
C32 C 1.1494(11) 0.8785(12) 0.4727(6) 0.031(4) Uani 1 1 d . .
C33 C 0.9756(11) 0.8404(10) 0.4962(6) 0.024(3) Uani 1 1 d . .
H33 H 0.9176 0.8112 0.4902 0.029 Uiso 1 1 calc R .
C34 C 0.9659(11) 0.8820(12) 0.5396(6) 0.032(4) Uani 1 1 d . .
H34 H 0.9030 0.8807 0.5621 0.038 Uiso 1 1 calc R .
C35 C 1.0520(12) 0.9259(11) 0.5490(6) 0.032(3) Uani 1 1 d . .
H35 H 1.0469 0.9576 0.5769 0.038 Uiso 1 1 calc R .
C36 C 1.1449(11) 0.9216(10) 0.5164(6) 0.027(3) Uani 1 1 d . .
H36 H 1.2045 0.9470 0.5232 0.032 Uiso 1 1 calc R .
C37 C 1.2552(10) 0.8687(9) 0.4421(6) 0.023(3) Uani 1 1 d . .
C38 C 1.2950(11) 0.9125(9) 0.3904(6) 0.022(3) Uani 1 1 d . .
C39 C 1.2360(10) 0.9374(9) 0.3529(5) 0.019(3) Uani 1 1 d . .
C40 C 1.2865(12) 0.9798(10) 0.3055(6) 0.029(3) Uani 1 1 d . .
H40 H 1.2481 0.9947 0.2802 0.035 Uiso 1 1 calc R .
C41 C 1.3934(13) 1.0007(11) 0.2951(7) 0.035(4) Uani 1 1 d . .
H41 H 1.4254 1.0295 0.2637 0.042 Uiso 1 1 calc R .
C42 C 1.4500(13) 0.9767(11) 0.3335(7) 0.036(4) Uani 1 1 d . .
H42 H 1.5205 0.9906 0.3275 0.043 Uiso 1 1 calc R .
C43 C 1.4048(11) 0.9339(9) 0.3793(6) 0.027(3) Uani 1 1 d . .
H43 H 1.4447 0.9181 0.4039 0.032 Uiso 1 1 calc R .
C44 C 1.0546(11) 0.9661(10) 0.3426(5) 0.024(3) Uani 1 1 d . .
H44 H 1.0729 1.0222 0.3240 0.029 Uiso 1 1 calc R .
C45 C 0.9475(10) 0.9306(9) 0.3553(5) 0.019(3) Uani 1 1 d . U
C46 C 0.9376(10) 0.8449(9) 0.3860(5) 0.019(3) Uani 1 1 d . .
C47 C 0.8359(11) 0.8079(10) 0.4032(5) 0.023(3) Uani 1 1 d . .
H47 H 0.8252 0.7511 0.4222 0.028 Uiso 1 1 calc R .
C48 C 0.7537(11) 0.8583(10) 0.3912(6) 0.025(3) Uani 1 1 d . .
C49 C 0.7618(13) 0.9395(11) 0.3604(7) 0.033(4) Uani 1 1 d . .
H49 H 0.7041 0.9687 0.3513 0.039 Uiso 1 1 calc R .
C50 C 0.8625(13) 0.9759(11) 0.3435(6) 0.032(4) Uani 1 1 d . .
H50 H 0.8716 1.0320 0.3238 0.038 Uiso 1 1 calc R .
C51 C 1.1514(12) 0.7081(9) 0.3345(6) 0.026(3) Uani 1 1 d . .
C52 C 1.0479(11) 0.6711(9) 0.3533(5) 0.019(3) Uani 1 1 d . U
C53 C 1.0398(11) 0.6327(10) 0.4046(6) 0.028(3) Uani 1 1 d . .
C54 C 1.1410(10) 0.6492(8) 0.4171(5) 0.016(3) Uani 1 1 d . U
C55 C 1.2083(11) 0.6910(9) 0.3743(5) 0.022(3) Uani 1 1 d . U
C56 C 1.1916(14) 0.7489(12) 0.2816(6) 0.036(4) Uani 1 1 d . .
H56A H 1.1346 0.7677 0.2655 0.053 Uiso 1 1 calc GR .
H56B H 1.2311 0.7048 0.2634 0.053 Uiso 1 1 calc GR .
H56C H 1.2350 0.8005 0.2819 0.053 Uiso 1 1 calc GR .
C57 C 0.9635(13) 0.6706(11) 0.3220(7) 0.037(4) Uani 1 1 d . .
H57A H 0.8978 0.6576 0.3441 0.055 Uiso 1 1 calc GR .
H57B H 0.9777 0.6249 0.2995 0.055 Uiso 1 1 calc GR .
H57C H 0.9616 0.7289 0.3025 0.055 Uiso 1 1 calc GR .
C58 C 0.9519(14) 0.5819(12) 0.4377(8) 0.042(4) Uani 1 1 d . .
H58A H 0.9475 0.5953 0.4718 0.063 Uiso 1 1 calc GR .
H58B H 0.9621 0.5181 0.4366 0.063 Uiso 1 1 calc GR .
H58C H 0.8890 0.5991 0.4262 0.063 Uiso 1 1 calc GR .
C59 C 1.1683(13) 0.6163(11) 0.4681(7) 0.032(4) Uani 1 1 d . .
H59A H 1.2266 0.6507 0.4728 0.049 Uiso 1 1 calc GR .
H59B H 1.1854 0.5533 0.4694 0.049 Uiso 1 1 calc GR .
H59C H 1.1102 0.6241 0.4944 0.049 Uiso 1 1 calc GR .
C60 C 1.3236(12) 0.7035(11) 0.3692(7) 0.032(3) Uani 1 1 d . .
H60A H 1.3438 0.7635 0.3529 0.048 Uiso 1 1 calc GR .
H60B H 1.3587 0.6596 0.3492 0.048 Uiso 1 1 calc GR .
H60C H 1.3417 0.6955 0.4021 0.048 Uiso 1 1 calc GR .
C61 C 1.1242(10) 0.9094(8) 0.3607(5) 0.014(2) Uani 1 1 d . .
Ir4 Ir 0.00798(5) 0.15847(4) 0.14123(2) 0.02366(16) Uani 1 1 d . .
F4 F -0.4107(8) 0.1009(11) 0.1980(5) 0.069(4) Uani 1 1 d . .
O4 O 0.2745(10) 0.2481(11) 0.1721(5) 0.056(4) Uani 1 1 d . .
N4 N 0.0233(9) 0.1946(8) 0.2114(5) 0.024(3) Uani 1 1 d . .
C92 C 0.1144(12) 0.2012(12) 0.2226(6) 0.033(4) Uani 1 1 d . .
C93 C -0.0592(11) 0.2131(10) 0.2474(6) 0.024(3) Uani 1 1 d . .
H93 H -0.1253 0.2095 0.2401 0.029 Uiso 1 1 calc R .
C94 C -0.0500(14) 0.2365(11) 0.2933(7) 0.036(4) Uani 1 1 d . .
H94 H -0.1084 0.2469 0.3170 0.044 Uiso 1 1 calc R .
C95 C 0.0484(14) 0.2446(13) 0.3042(6) 0.039(4) Uani 1 1 d . .
H95 H 0.0573 0.2609 0.3352 0.047 Uiso 1 1 calc R .
C96 C 0.1319(14) 0.2280(13) 0.2683(7) 0.041(4) Uani 1 1 d . .
H96 H 0.1989 0.2343 0.2740 0.049 Uiso 1 1 calc R .
C97 C 0.2159(12) 0.1852(12) 0.1850(6) 0.033(4) Uani 1 1 d . .
C98 C 0.2431(13) 0.0918(13) 0.1740(6) 0.037(4) Uani 1 1 d . .
C99 C 0.1729(14) 0.0211(14) 0.1711(6) 0.041(4) Uani 1 1 d . .
C100 C 0.2105(18) -0.0651(15) 0.1640(8) 0.054(5) Uani 1 1 d . .
H100 H 0.1653 -0.1121 0.1624 0.064 Uiso 1 1 calc R .
C101 C 0.318(2) -0.0807(18) 0.1593(9) 0.066(6) Uani 1 1 d . U
H101 H 0.3431 -0.1383 0.1545 0.079 Uiso 1 1 calc R .
C102 C 0.3879(17) -0.0110(18) 0.1619(9) 0.061(5) Uani 1 1 d . U
H102 H 0.4585 -0.0216 0.1586 0.073 Uiso 1 1 calc R .
C103 C 0.3502(14) 0.0709(17) 0.1693(8) 0.053(5) Uani 1 1 d . U
H103 H 0.3963 0.1169 0.1714 0.064 Uiso 1 1 calc R .
C104 C 0.0634(12) 0.0412(10) 0.1735(6) 0.025(3) Uani 1 1 d . U
C105 C -0.0108(14) -0.0203(11) 0.2003(6) 0.035(4) Uani 1 1 d . .
H105 H 0.0073 -0.0755 0.2162 0.042 Uiso 1 1 calc R .
C106 C -0.1173(13) 0.0048(12) 0.2028(6) 0.036(4) Uani 1 1 d . .
C107 C -0.1311(13) 0.0937(11) 0.1760(6) 0.031(4) Uani 1 1 d . .
C108 C -0.2261(14) 0.1222(13) 0.1756(7) 0.043(4) Uani 1 1 d . .
H108 H -0.2363 0.1790 0.1588 0.051 Uiso 1 1 calc R .
C109 C -0.3115(14) 0.0684(16) 0.1999(7) 0.046(5) Uani 1 1 d . .
C110 C -0.3011(16) -0.0160(17) 0.2257(7) 0.057(6) Uani 1 1 d . .
H110 H -0.3591 -0.0509 0.2418 0.068 Uiso 1 1 calc R .
C111 C -0.2050(16) -0.0468(13) 0.2271(7) 0.046(5) Uani 1 1 d . .
H111 H -0.1968 -0.1034 0.2446 0.055 Uiso 1 1 calc R .
C112 C 0.0668(12) 0.1515(10) 0.0618(5) 0.026(3) Uani 1 1 d . U
C113 C 0.1298(13) 0.2190(11) 0.0755(6) 0.031(3) Uani 1 1 d . U
C114 C 0.0633(14) 0.2880(11) 0.0910(6) 0.034(4) Uani 1 1 d . .
C115 C -0.0413(14) 0.2663(13) 0.0843(7) 0.039(4) Uani 1 1 d . U
C116 C -0.0336(12) 0.1763(10) 0.0672(5) 0.027(3) Uani 1 1 d . .
C117 C 0.1124(14) 0.0660(12) 0.0404(7) 0.040(4) Uani 1 1 d . .
H11A H 0.1562 0.0370 0.0620 0.060 Uiso 1 1 calc GR .
H11B H 0.1523 0.0823 0.0071 0.060 Uiso 1 1 calc GR .
H11C H 0.0572 0.0251 0.0388 0.060 Uiso 1 1 calc GR .
C118 C 0.2465(14) 0.2209(13) 0.0639(6) 0.041(4) Uani 1 1 d . .
H11D H 0.2718 0.2728 0.0761 0.061 Uiso 1 1 calc GR .
H11E H 0.2701 0.2244 0.0280 0.061 Uiso 1 1 calc GR .
H11F H 0.2718 0.1667 0.0803 0.061 Uiso 1 1 calc GR .
C119 C 0.0940(19) 0.3747(14) 0.1077(7) 0.055(5) Uani 1 1 d . .
H11G H 0.0377 0.3950 0.1315 0.082 Uiso 1 1 calc GR .
H11H H 0.1106 0.4199 0.0788 0.082 Uiso 1 1 calc GR .
H11I H 0.1534 0.3647 0.1234 0.082 Uiso 1 1 calc GR .
C120 C -0.1311(17) 0.3266(16) 0.0903(8) 0.059(6) Uani 1 1 d . .
H12A H -0.1912 0.2951 0.0854 0.088 Uiso 1 1 calc GR .
H12B H -0.1173 0.3794 0.0658 0.088 Uiso 1 1 calc GR .
H12C H -0.1432 0.3446 0.1238 0.088 Uiso 1 1 calc GR .
C121 C -0.1229(14) 0.1323(14) 0.0509(7) 0.045(4) Uani 1 1 d . .
H12D H -0.1263 0.0689 0.0632 0.067 Uiso 1 1 calc GR .
H12E H -0.1129 0.1399 0.0146 0.067 Uiso 1 1 calc GR .
H12F H -0.1864 0.1602 0.0645 0.067 Uiso 1 1 calc GR .

loop_
_atom_site_aniso_label
_atom_site_aniso_U_11
_atom_site_aniso_U_22
_atom_site_aniso_U_33
_atom_site_aniso_U_23
_atom_site_aniso_U_13
_atom_site_aniso_U_12
Ir1 0.0161(3) 0.0111(3) 0.0247(3) -0.0021(2) -0.0044(2) 0.0000(2)
F1 0.020(4) 0.042(6) 0.058(6) -0.013(5) -0.014(4) 0.001(4)
O1 0.019(5) 0.036(6) 0.042(6) -0.009(5) -0.005(4) 0.002(4)
N1 0.022(6) 0.015(6) 0.027(6) -0.004(5) -0.007(5) -0.003(4)
C1 0.028(7) 0.012(7) 0.020(7) 0.003(5) -0.004(5) -0.007(5)
C2 0.028(8) 0.028(8) 0.028(8) -0.013(6) -0.010(6) 0.008(6)
C3 0.029(8) 0.033(9) 0.032(8) -0.006(7) -0.013(6) 0.009(6)
C4 0.040(9) 0.027(9) 0.037(9) -0.019(7) -0.010(7) 0.001(7)
C5 0.038(9) 0.025(8) 0.036(9) -0.002(7) -0.016(7) 0.007(7)
C6 0.011(6) 0.016(7) 0.031(8) -0.005(5) 0.000(5) 0.004(5)
C7 0.026(8) 0.021(8) 0.039(9) -0.010(6) -0.007(6) 0.000(6)
C8 0.021(4) 0.014(4) 0.025(5) -0.007(4) -0.003(4) 0.004(4)
C9 0.034(8) 0.014(7) 0.045(9) -0.006(6) -0.010(7) 0.005(6)
C10 0.038(9) 0.026(8) 0.042(9) -0.011(7) -0.020(7) 0.014(7)
C11 0.021(8) 0.039(10) 0.045(10) -0.013(7) -0.012(7) 0.012(7)
C12 0.026(5) 0.021(5) 0.031(5) -0.007(4) -0.006(4) 0.002(4)
C13 0.022(4) 0.010(4) 0.021(4) -0.002(4) -0.001(4) -0.001(4)
C14 0.032(9) 0.038(10) 0.031(8) -0.002(7) -0.002(7) -0.019(7)
C15 0.029(8) 0.010(7) 0.032(8) -0.010(6) -0.004(6) 0.001(5)
C16 0.028(8) 0.012(7) 0.029(8) -0.006(5) -0.004(6) -0.010(6)
C17 0.009(4) 0.021(5) 0.021(4) 0.006(4) -0.005(3) 0.004(4)
C18 0.028(8) 0.015(7) 0.037(8) -0.011(6) -0.013(6) -0.001(6)
C19 0.015(7) 0.040(10) 0.041(9) -0.022(7) 0.006(6) -0.011(6)
C20 0.023(7) 0.011(7) 0.044(9) -0.007(6) -0.003(6) -0.010(5)
C22 0.023(5) 0.013(4) 0.026(5) -0.011(4) 0.001(4) -0.002(4)
C23 0.024(7) 0.022(8) 0.028(8) -0.003(6) -0.007(6) -0.004(6)
C24 0.032(8) 0.009(7) 0.030(8) 0.002(5) -0.007(6) -0.007(6)
C25 0.022(4) 0.015(4) 0.022(4) -0.003(4) -0.006(4) -0.005(4)
C26 0.026(7) 0.027(8) 0.024(7) -0.008(6) -0.003(6) 0.008(6)
C27 0.022(7) 0.022(8) 0.038(9) -0.015(6) -0.001(6) 0.014(6)
C28 0.039(9) 0.017(8) 0.040(9) -0.005(6) -0.014(7) 0.016(6)
C29 0.032(8) 0.007(7) 0.041(9) 0.005(6) 0.002(6) -0.005(6)
C30 0.032(8) 0.024(8) 0.039(9) -0.013(7) -0.011(7) 0.005(6)
C31 0.030(8) 0.039(10) 0.034(9) -0.009(7) 0.000(7) -0.003(7)
Ir3 0.0235(3) 0.0267(3) 0.0243(3) 0.0008(2) -0.0038(2) 0.0009(2)
F3 0.030(6) 0.109(11) 0.073(8) -0.019(7) -0.028(6) 0.019(6)
O3 0.035(7) 0.082(11) 0.054(8) -0.008(7) -0.016(6) 0.023(7)
N3 0.025(6) 0.022(7) 0.031(7) 0.001(5) -0.002(5) 0.005(5)
C62 0.034(9) 0.032(9) 0.026(8) 0.006(6) -0.005(6) -0.007(7)
C63 0.039(9) 0.018(8) 0.032(8) -0.007(6) -0.011(7) 0.006(6)
C64 0.034(9) 0.035(9) 0.037(9) -0.011(7) -0.015(7) 0.005(7)
C65 0.055(12) 0.043(11) 0.033(9) -0.013(8) -0.002(8) 0.004(9)
C66 0.031(9) 0.034(9) 0.047(10) -0.017(8) -0.002(7) 0.013(7)
C67 0.019(7) 0.052(11) 0.026(8) -0.004(7) -0.007(6) 0.016(7)
C68 0.032(9) 0.076(14) 0.018(8) 0.008(8) -0.002(6) -0.012(9)
C69 0.026(9) 0.088(17) 0.042(11) -0.004(10) -0.002(8) -0.014(10)
C70 0.036(12) 0.14(3) 0.059(15) -0.005(15) -0.010(10) -0.028(15)
C71 0.068(15) 0.058(14) 0.049(12) 0.001(10) -0.011(10) -0.027(12)
C72 0.060(13) 0.041(11) 0.049(11) -0.004(9) -0.016(9) -0.015(9)
C73 0.042(10) 0.048(11) 0.031(9) 0.011(8) -0.009(7) -0.016(8)
C74 0.046(9) 0.012(7) 0.025(8) -0.010(6) 0.009(6) -0.004(6)
C75 0.042(10) 0.034(9) 0.030(9) -0.006(7) 0.000(7) -0.002(7)
C76 0.047(10) 0.051(11) 0.024(8) -0.010(7) -0.006(7) 0.010(8)
C77 0.066(14) 0.045(12) 0.043(11) -0.010(9) -0.014(9) 0.021(10)
C78 0.053(12) 0.071(15) 0.046(11) -0.037(10) -0.029(9) 0.043(11)
C79 0.056(12) 0.040(11) 0.035(9) -0.013(8) -0.023(8) 0.018(8)
C80 0.033(5) 0.034(5) 0.042(5) -0.010(4) -0.008(4) 0.005(4)
C81 0.025(8) 0.035(9) 0.025(8) -0.011(6) -0.003(6) 0.019(6)
C82 0.044(9) 0.029(8) 0.012(7) 0.000(6) 0.005(6) 0.005(7)
C83 0.064(11) 0.018(7) 0.008(6) -0.004(5) -0.010(6) 0.002(7)
C84 0.038(9) 0.048(11) 0.021(8) 0.018(7) 0.000(7) 0.002(8)
C85 0.054(11) 0.034(10) 0.024(8) 0.005(7) -0.001(7) 0.009(8)
C86 0.046(10) 0.032(9) 0.031(9) 0.008(7) -0.005(7) -0.012(7)
C87 0.040(11) 0.064(14) 0.041(11) -0.008(9) 0.005(8) 0.010(9)
C88 0.085(15) 0.034(10) 0.035(10) -0.015(8) -0.010(10) 0.001(10)
C89 0.043(11) 0.074(15) 0.033(10) -0.006(9) -0.013(8) 0.005(10)
C90 0.074(15) 0.073(16) 0.035(11) 0.016(10) -0.005(10) 0.015(12)
C91 0.064(14) 0.066(14) 0.040(11) 0.013(10) -0.015(9) -0.029(11)
Ir2 0.0163(3) 0.0111(3) 0.0251(3) -0.0020(2) -0.0048(2) -0.0005(2)
F2 0.014(4) 0.040(6) 0.057(6) -0.010(4) -0.003(4) 0.002(4)
O2 0.029(6) 0.031(6) 0.040(6) 0.000(5) -0.015(5) 0.003(5)
N2 0.017(4) 0.016(4) 0.023(4) -0.002(3) -0.004(3) -0.006(3)
C32 0.018(7) 0.053(10) 0.021(7) 0.003(7) -0.004(6) -0.009(7)
C33 0.018(7) 0.020(7) 0.031(8) -0.002(6) 0.004(6) 0.003(5)
C34 0.015(7) 0.049(10) 0.029(8) -0.002(7) 0.000(6) -0.005(6)
C35 0.033(9) 0.035(9) 0.029(8) -0.013(7) -0.005(6) -0.003(7)
C36 0.020(7) 0.026(8) 0.038(9) -0.014(6) -0.009(6) 0.005(6)
C37 0.017(7) 0.018(7) 0.038(8) -0.007(6) -0.015(6) -0.003(5)
C38 0.023(7) 0.009(6) 0.037(8) -0.009(6) -0.006(6) 0.001(5)
C39 0.023(7) 0.008(6) 0.025(7) -0.004(5) -0.001(5) -0.011(5)
C40 0.030(8) 0.024(8) 0.031(8) 0.000(6) 0.001(6) -0.007(6)
C41 0.036(9) 0.023(8) 0.041(9) 0.001(7) 0.004(7) -0.006(7)
C42 0.026(8) 0.019(8) 0.066(12) -0.017(8) -0.005(8) -0.005(6)
C43 0.017(7) 0.013(7) 0.050(10) -0.006(6) -0.003(6) -0.011(5)
C44 0.030(8) 0.019(7) 0.024(7) -0.004(6) -0.004(6) 0.002(6)
C45 0.022(4) 0.015(4) 0.021(4) -0.008(4) -0.005(4) 0.003(4)
C46 0.012(6) 0.014(7) 0.033(8) -0.009(5) -0.003(5) 0.003(5)
C47 0.031(8) 0.019(7) 0.019(7) 0.008(5) -0.010(6) -0.003(6)
C48 0.019(7) 0.019(7) 0.041(9) -0.018(6) -0.007(6) 0.004(5)
C49 0.033(9) 0.028(9) 0.046(10) -0.018(7) -0.019(7) 0.015(7)
C50 0.038(9) 0.024(8) 0.041(9) -0.012(7) -0.019(7) 0.015(7)
C51 0.038(8) 0.012(7) 0.028(8) -0.005(6) -0.008(6) -0.001(6)
C52 0.024(5) 0.011(4) 0.023(4) -0.009(4) -0.005(4) 0.003(4)
C53 0.023(7) 0.026(8) 0.037(9) -0.015(6) -0.005(6) -0.001(6)
C54 0.022(4) 0.008(4) 0.018(4) -0.004(3) -0.003(4) 0.004(4)
C55 0.021(5) 0.017(5) 0.027(5) -0.004(4) -0.005(4) -0.003(4)
C56 0.045(10) 0.039(10) 0.021(8) 0.000(7) -0.007(7) -0.009(8)
C57 0.038(9) 0.031(9) 0.048(10) -0.019(7) -0.017(8) -0.014(7)
C58 0.033(9) 0.035(10) 0.057(12) -0.010(8) -0.006(8) -0.007(7)
C59 0.031(8) 0.020(8) 0.048(10) -0.001(7) -0.015(7) 0.007(6)
C60 0.023(8) 0.032(9) 0.041(9) -0.011(7) -0.002(6) 0.009(6)
C61 0.017(6) 0.011(6) 0.013(6) 0.000(5) -0.001(5) -0.004(5)
Ir4 0.0237(3) 0.0233(3) 0.0234(3) -0.0013(2) -0.0038(2) -0.0028(2)
F4 0.026(6) 0.106(11) 0.080(9) -0.031(8) -0.005(5) -0.009(6)
O4 0.037(7) 0.076(10) 0.053(8) -0.007(7) -0.006(6) -0.018(7)
N4 0.024(6) 0.024(6) 0.026(6) -0.002(5) -0.011(5) -0.002(5)
C92 0.029(8) 0.040(10) 0.027(8) 0.001(7) -0.001(6) -0.009(7)
C93 0.023(7) 0.019(7) 0.030(8) -0.003(6) -0.006(6) 0.004(6)
C94 0.041(10) 0.021(8) 0.042(10) -0.007(7) 0.007(7) 0.003(7)
C95 0.043(10) 0.049(11) 0.030(9) -0.011(8) -0.016(7) 0.008(8)
C96 0.034(9) 0.052(11) 0.039(10) -0.010(8) -0.010(7) -0.005(8)
C97 0.025(8) 0.047(10) 0.030(8) -0.007(7) -0.011(6) -0.016(7)
C98 0.036(9) 0.051(11) 0.020(8) 0.009(7) 0.000(6) -0.004(8)
C99 0.033(9) 0.067(13) 0.023(8) 0.000(8) -0.006(7) 0.009(8)
C100 0.068(14) 0.045(12) 0.044(11) 0.008(9) -0.008(10) 0.012(10)
C101 0.067(7) 0.065(7) 0.067(7) -0.006(5) -0.013(5) 0.013(4)
C102 0.040(11) 0.085(10) 0.058(13) -0.007(11) -0.013(9) 0.015(7)
C103 0.029(9) 0.077(11) 0.049(11) 0.010(10) -0.006(8) 0.009(9)
C104 0.029(5) 0.020(5) 0.025(5) 0.000(4) -0.003(4) 0.004(4)
C105 0.045(10) 0.020(8) 0.039(9) -0.002(7) -0.006(7) -0.007(7)
C106 0.040(9) 0.033(9) 0.031(8) -0.012(7) 0.007(7) -0.020(7)
C107 0.038(9) 0.032(9) 0.022(8) -0.003(6) 0.001(6) -0.014(7)
C108 0.040(10) 0.038(10) 0.051(11) 0.001(8) -0.018(8) -0.002(8)
C109 0.028(9) 0.077(15) 0.039(10) -0.033(10) -0.006(7) -0.004(9)
C110 0.050(13) 0.083(17) 0.034(10) -0.022(10) 0.012(8) -0.041(12)
C111 0.063(13) 0.036(10) 0.038(10) -0.010(8) -0.006(9) -0.029(9)
C112 0.028(5) 0.027(5) 0.021(5) -0.003(4) -0.002(4) -0.001(4)
C113 0.033(5) 0.032(5) 0.027(5) 0.003(4) -0.004(4) 0.003(4)
C114 0.048(10) 0.025(8) 0.029(8) 0.001(6) -0.005(7) -0.015(7)
C115 0.038(5) 0.045(6) 0.033(5) 0.003(4) -0.008(4) 0.000(4)
C116 0.039(9) 0.029(8) 0.013(7) 0.005(6) -0.005(6) -0.006(6)
C117 0.042(10) 0.031(9) 0.043(10) -0.005(7) 0.006(8) 0.016(7)
C118 0.041(10) 0.049(11) 0.028(9) 0.006(7) -0.001(7) -0.009(8)
C119 0.079(15) 0.043(12) 0.035(10) -0.003(8) 0.006(10) -0.017(10)
C120 0.054(13) 0.064(14) 0.047(12) 0.010(10) 0.009(9) 0.024(11)
C121 0.041(10) 0.061(13) 0.035(10) -0.010(8) -0.012(8) 0.002(9)

loop_
_atom_type_symbol
_atom_type_description
_atom_type_scat_dispersion_real
_atom_type_scat_dispersion_imag
_atom_type_scat_source
C C 0.0181 0.0091 'International Tables Vol C Tables 4.2.6.8 and 6.1.1.4'
H H 0.0000 0.0000 'International Tables Vol C Tables 4.2.6.8 and 6.1.1.4'
F F 0.0727 0.0534 'International Tables Vol C Tables 4.2.6.8 and 6.1.1.4'
Ir Ir -4.7710 6.5667 'International Tables Vol C Tables 4.2.6.8 and 6.1.1.4'
N N 0.0311 0.0180 'International Tables Vol C Tables 4.2.6.8 and 6.1.1.4'
O O 0.0492 0.0322 'International Tables Vol C Tables 4.2.6.8 and 6.1.1.4'

loop_
_geom_angle_atom_site_label_1
_geom_angle_atom_site_label_2
_geom_angle_atom_site_label_3
_geom_angle
N1 Ir1 C16 88.6(5)
N1 Ir1 C22 150.9(5)
N1 Ir1 C23 113.9(5)
N1 Ir1 C24 99.6(5)
N1 Ir1 C25 117.5(5)
N1 Ir1 C26 155.2(5)
C13 Ir1 N1 85.0(5)
C13 Ir1 C16 78.4(6)
C13 Ir1 C22 123.9(5)
C13 Ir1 C23 160.5(5)
C13 Ir1 C24 138.9(5)
C13 Ir1 C25 104.7(5)
C13 Ir1 C26 97.2(5)
C16 Ir1 C22 93.6(5)
C16 Ir1 C23 105.8(5)
C16 Ir1 C24 142.0(6)
C16 Ir1 C25 153.7(5)
C16 Ir1 C26 116.0(6)
C22 Ir1 C23 37.9(5)
C22 Ir1 C24 62.1(5)
C22 Ir1 C25 62.7(5)
C22 Ir1 C26 37.6(5)
C23 Ir1 C24 37.2(5)
C23 Ir1 C25 63.1(5)
C24 Ir1 C25 37.4(5)
C26 Ir1 C23 63.7(5)
C26 Ir1 C24 62.9(5)
C26 Ir1 C25 38.0(5)
C1 N1 Ir1 120.2(9)
C2 N1 Ir1 122.7(10)
C2 N1 C1 117.1(13)
N1 C1 C6 119.5(12)
C5 C1 N1 121.6(13)
C5 C1 C6 118.5(13)
N1 C2 H2 118.5
N1 C2 C3 123.0(14)
C3 C2 H2 118.5
C2 C3 H3 120.1
C4 C3 C2 119.9(14)
C4 C3 H3 120.1
C3 C4 H4 121.4
C3 C4 C5 117.2(15)
C5 C4 H4 121.4
C1 C5 C4 121.1(15)
C1 C5 H5 119.4
C4 C5 H5 119.4
O1 C6 C1 112.3(12)
O1 C6 C7 120.2(13)
C7 C6 C1 127.0(12)
C8 C7 C6 124.4(13)
C12 C7 C6 115.7(13)
C12 C7 C8 119.6(14)
C7 C8 C13 122.0(13)
C9 C8 C7 117.4(14)
C9 C8 C13 119.5(13)
C8 C9 H9 119.2
C10 C9 C8 121.5(16)
C10 C9 H9 119.2
C9 C10 H10 119.8
C9 C10 C11 120.5(15)
C11 C10 H10 119.8
C10 C11 H11 120.6
C12 C11 C10 118.8(14)
C12 C11 H11 120.6
C7 C12 H12 119.1
C11 C12 C7 121.9(15)
C11 C12 H12 119.1
C8 C13 Ir1 121.3(9)
C14 C13 Ir1 117.4(11)
C14 C13 C8 121.2(13)
C13 C14 H14 123.7
C13 C14 C15 112.7(15)
C15 C14 H14 123.7
C16 C15 C14 116.9(13)
C16 C15 C20 119.4(14)
C20 C15 C14 123.5(14)
C15 C16 Ir1 113.3(11)
C17 C16 Ir1 123.0(10)
C17 C16 C15 123.4(13)
C16 C17 H17 123.1
C16 C17 C18 113.8(12)
C18 C17 H17 123.1
F1 C18 C17 116.2(12)
C19 C18 F1 119.0(13)
C19 C18 C17 124.5(13)
C18 C19 H19 120.4
C18 C19 C20 119.2(13)
C20 C19 H19 120.4
C15 C20 H20 120.4
C19 C20 C15 119.2(14)
C19 C20 H20 120.4
C23 C22 Ir1 72.1(8)
C23 C22 C27 126.0(13)
C26 C22 Ir1 71.3(8)
C26 C22 C23 109.8(12)
C26 C22 C27 124.2(13)
C27 C22 Ir1 123.2(9)
C22 C23 Ir1 69.9(8)
C22 C23 C28 129.2(14)
C24 C23 Ir1 73.4(8)
C24 C23 C22 106.9(12)
C24 C23 C28 122.9(13)
C28 C23 Ir1 130.7(10)
C23 C24 Ir1 69.5(8)
C23 C24 C25 109.6(12)
C23 C24 C29 126.6(13)
C25 C24 Ir1 72.7(7)
C25 C24 C29 123.8(14)
C29 C24 Ir1 126.2(10)
C24 C25 Ir1 70.0(7)
C24 C25 C26 105.0(12)
C24 C25 C30 126.9(13)
C26 C25 Ir1 66.8(8)
C26 C25 C30 127.8(13)
C30 C25 Ir1 132.2(10)
C22 C26 Ir1 71.1(8)
C22 C26 C25 108.6(12)
C22 C26 C31 127.6(14)
C25 C26 Ir1 75.2(8)
C25 C26 C31 123.4(13)
C31 C26 Ir1 125.5(11)
C22 C27 H27A 109.5
C22 C27 H27B 109.5
C22 C27 H27C 109.5
H27A C27 H27B 109.5
H27A C27 H27C 109.5
H27B C27 H27C 109.5
C23 C28 H28A 109.5
C23 C28 H28B 109.5
C23 C28 H28C 109.5
H28A C28 H28B 109.5
H28A C28 H28C 109.5
H28B C28 H28C 109.5
C24 C29 H29A 109.5
C24 C29 H29B 109.5
C24 C29 H29C 109.5
H29A C29 H29B 109.5
H29A C29 H29C 109.5
H29B C29 H29C 109.5
C25 C30 H30A 109.5
C25 C30 H30B 109.5
C25 C30 H30C 109.5
H30A C30 H30B 109.5
H30A C30 H30C 109.5
H30B C30 H30C 109.5
C26 C31 H31A 109.5
C26 C31 H31B 109.5
C26 C31 H31C 109.5
H31A C31 H31B 109.5
H31A C31 H31C 109.5
H31B C31 H31C 109.5
N3 Ir3 C74 79.9(5)
N3 Ir3 C82 153.9(6)
N3 Ir3 C83 152.6(6)
N3 Ir3 C84 115.2(6)
N3 Ir3 C85 100.2(6)
N3 Ir3 C86 117.4(6)
C74 Ir3 C82 126.0(6)
C74 Ir3 C83 101.5(6)
C74 Ir3 C84 109.3(7)
C74 Ir3 C85 141.4(7)
C74 Ir3 C86 162.5(6)
C81 Ir3 N3 88.2(5)
C81 Ir3 C74 78.6(7)
C81 Ir3 C82 93.8(6)
C81 Ir3 C83 119.1(6)
C81 Ir3 C84 156.0(6)
C81 Ir3 C85 139.9(7)
C81 Ir3 C86 103.1(7)
C82 Ir3 C84 62.9(6)
C82 Ir3 C85 62.4(6)
C82 Ir3 C86 36.9(7)
C83 Ir3 C82 37.3(7)
C83 Ir3 C84 38.1(7)
C83 Ir3 C85 61.5(6)
C83 Ir3 C86 62.1(6)
C84 Ir3 C85 35.6(7)
C86 Ir3 C84 62.5(6)
C86 Ir3 C85 38.5(7)
C62 N3 Ir3 119.8(11)
C63 N3 Ir3 123.8(11)
C63 N3 C62 116.2(14)
N3 C62 C66 123.8(15)
N3 C62 C67 121.8(15)
C66 C62 C67 114.4(15)
N3 C63 H63 118.1
N3 C63 C64 123.7(15)
C64 C63 H63 118.1
C63 C64 H64 121.0
C65 C64 C63 118.0(15)
C65 C64 H64 121.0
C64 C65 H65 120.3
C64 C65 C66 119.4(17)
C66 C65 H65 120.3
C62 C66 H66 120.7
C65 C66 C62 118.6(16)
C65 C66 H66 120.7
O3 C67 C62 116.2(17)
O3 C67 C68 120.0(16)
C68 C67 C62 123.1(14)
C69 C68 C67 115.9(19)
C69 C68 C73 120(2)
C73 C68 C67 123.5(15)
C68 C69 H69 119.1
C70 C69 C68 122(2)
C70 C69 H69 119.1
C69 C70 H70 120.5
C71 C70 C69 119(2)
C71 C70 H70 120.5
C70 C71 H71 117.7
C70 C71 C72 125(2)
C72 C71 H71 117.7
C71 C72 H72 121.8
C73 C72 C71 116(2)
C73 C72 H72 121.8
C68 C73 C74 122.9(16)
C72 C73 C68 118.1(17)
C72 C73 C74 119.0(18)
C73 C74 Ir3 121.6(12)
C75 C74 Ir3 117.6(13)
C75 C74 C73 120.4(15)
C74 C75 H75 122.1
C74 C75 C76 115.7(16)
C76 C75 H75 122.1
C77 C76 C75 125.8(18)
C77 C76 C81 121.1(18)
C81 C76 C75 113.1(15)
C76 C77 H77 119.9
C76 C77 C78 120(2)
C78 C77 H77 119.9
C77 C78 H78 121.3
C79 C78 C77 117.4(17)
C79 C78 H78 121.3
F3 C79 C80 119.2(17)
C78 C79 F3 117.4(16)
C78 C79 C80 123.3(18)
C79 C80 H80 119.9
C81 C80 C79 120.2(17)
C81 C80 H80 119.9
C76 C81 Ir3 114.9(12)
C80 C81 Ir3 127.3(13)
C80 C81 C76 117.7(15)
C83 C82 Ir3 70.6(8)
C83 C82 C86 109.4(15)
C83 C82 C87 126.9(16)
C86 C82 Ir3 74.6(9)
C86 C82 C87 123.2(17)
C87 C82 Ir3 127.4(12)
C82 C83 Ir3 72.1(8)
C82 C83 C84 110.1(14)
C82 C83 C88 126.7(16)
C84 C83 Ir3 75.5(9)
C84 C83 C88 122.9(17)
C88 C83 Ir3 124.4(11)
C83 C84 Ir3 66.4(8)
C83 C84 C89 125.9(18)
C85 C84 Ir3 73.3(10)
C85 C84 C83 106.4(15)
C85 C84 C89 126.4(18)
C89 C84 Ir3 134.8(12)
C84 C85 Ir3 71.1(9)
C84 C85 C86 108.0(16)
C84 C85 C90 127.8(19)
C86 C85 Ir3 68.9(9)
C86 C85 C90 124.1(19)
C90 C85 Ir3 126.2(12)
C82 C86 Ir3 68.5(9)
C82 C86 C85 106.0(15)
C82 C86 C91 132.2(19)
C85 C86 Ir3 72.6(9)
C85 C86 C91 121.2(18)
C91 C86 Ir3 130.3(12)
C82 C87 H87A 109.5
C82 C87 H87B 109.5
C82 C87 H87C 109.5
H87A C87 H87B 109.5
H87A C87 H87C 109.5
H87B C87 H87C 109.5
C83 C88 H88A 109.5
C83 C88 H88B 109.5
C83 C88 H88C 109.5
H88A C88 H88B 109.5
H88A C88 H88C 109.5
H88B C88 H88C 109.5
C84 C89 H89A 109.5
C84 C89 H89B 109.5
C84 C89 H89C 109.5
H89A C89 H89B 109.5
H89A C89 H89C 109.5
H89B C89 H89C 109.5
C85 C90 H90A 109.5
C85 C90 H90B 109.5
C85 C90 H90C 109.5
H90A C90 H90B 109.5
H90A C90 H90C 109.5
H90B C90 H90C 109.5
C86 C91 H91A 109.5
C86 C91 H91B 109.5
C86 C91 H91C 109.5
H91A C91 H91B 109.5
H91A C91 H91C 109.5
H91B C91 H91C 109.5
N2 Ir2 C51 153.5(5)
N2 Ir2 C52 150.8(5)
N2 Ir2 C53 114.5(5)
N2 Ir2 C54 99.3(5)
N2 Ir2 C55 116.8(5)
C46 Ir2 N2 88.6(5)
C46 Ir2 C51 117.7(6)
C46 Ir2 C52 93.8(5)
C46 Ir2 C53 105.5(5)
C46 Ir2 C54 142.2(5)
C46 Ir2 C55 154.4(5)
C51 Ir2 C52 38.6(5)
C51 Ir2 C53 63.4(5)
C51 Ir2 C54 62.0(5)
C51 Ir2 C55 37.2(5)
C52 Ir2 C53 37.2(5)
C52 Ir2 C54 62.2(5)
C52 Ir2 C55 62.6(5)
C54 Ir2 C53 37.8(5)
C54 Ir2 C55 36.2(5)
C55 Ir2 C53 62.4(5)
C61 Ir2 N2 85.3(5)
C61 Ir2 C46 78.4(5)
C61 Ir2 C51 97.0(5)
C61 Ir2 C52 123.7(5)
C61 Ir2 C53 159.7(5)
C61 Ir2 C54 138.8(5)
C61 Ir2 C55 105.6(5)
C32 N2 Ir2 120.1(10)
C33 N2 Ir2 122.9(9)
C33 N2 C32 117.0(13)
N2 C32 C36 121.9(14)
N2 C32 C37 121.6(14)
C36 C32 C37 116.1(13)
N2 C33 H33 118.1
N2 C33 C34 123.8(14)
C34 C33 H33 118.1
C33 C34 H34 120.7
C33 C34 C35 118.6(14)
C35 C34 H34 120.7
C34 C35 H35 120.6
C36 C35 C34 118.8(15)
C36 C35 H35 120.6
C32 C36 H36 120.2
C35 C36 C32 119.6(14)
C35 C36 H36 120.2
O2 C37 C32 113.9(14)
O2 C37 C38 119.4(13)
C38 C37 C32 126.6(12)
C39 C38 C37 126.0(12)
C39 C38 C43 118.8(13)
C43 C38 C37 115.1(13)
C38 C39 C40 118.6(13)
C38 C39 C61 120.9(12)
C40 C39 C61 120.1(13)
C39 C40 H40 118.9
C39 C40 C41 122.2(15)
C41 C40 H40 118.9
C40 C41 H41 121.0
C42 C41 C40 117.9(15)
C42 C41 H41 121.0
C41 C42 H42 119.1
C43 C42 C41 121.7(15)
C43 C42 H42 119.1
C38 C43 H43 119.7
C42 C43 C38 120.7(15)
C42 C43 H43 119.7
C45 C44 H44 123.1
C61 C44 H44 123.1
C61 C44 C45 113.9(12)
C46 C45 C44 113.0(12)
C50 C45 C44 125.4(14)
C50 C45 C46 121.3(13)
C45 C46 Ir2 115.3(9)
C47 C46 Ir2 127.2(10)
C47 C46 C45 117.2(12)
C46 C47 H47 120.8
C48 C47 C46 118.4(13)
C48 C47 H47 120.8
C47 C48 F2 116.6(13)
C49 C48 F2 118.1(13)
C49 C48 C47 125.2(14)
C48 C49 H49 122.0
C48 C49 C50 116.1(14)
C50 C49 H49 122.0
C45 C50 C49 121.6(15)
C45 C50 H50 119.2
C49 C50 H50 119.2
C52 C51 Ir2 70.9(8)
C52 C51 C56 125.2(14)
C55 C51 Ir2 74.2(9)
C55 C51 C52 107.5(12)
C55 C51 C56 127.1(14)
C56 C51 Ir2 124.4(11)
C51 C52 Ir2 70.5(8)
C51 C52 C57 124.8(13)
C53 C52 Ir2 74.3(8)
C53 C52 C51 109.3(12)
C53 C52 C57 125.9(13)
C57 C52 Ir2 123.3(10)
C52 C53 Ir2 68.5(8)
C52 C53 C54 105.1(12)
C52 C53 C58 128.3(14)
C54 C53 Ir2 70.1(8)
C54 C53 C58 126.5(15)
C58 C53 Ir2 128.4(12)
C53 C54 Ir2 72.0(8)
C53 C54 C59 123.1(13)
C55 C54 Ir2 72.6(8)
C55 C54 C53 110.0(12)
C55 C54 C59 126.6(13)
C59 C54 Ir2 126.5(10)
C51 C55 Ir2 68.6(9)
C51 C55 C60 125.7(13)
C54 C55 Ir2 71.2(8)
C54 C55 C51 107.9(12)
C54 C55 C60 125.9(13)
C60 C55 Ir2 132.2(10)
C51 C56 H56A 109.5
C51 C56 H56B 109.5
C51 C56 H56C 109.5
H56A C56 H56B 109.5
H56A C56 H56C 109.5
H56B C56 H56C 109.5
C52 C57 H57A 109.5
C52 C57 H57B 109.5
C52 C57 H57C 109.5
H57A C57 H57B 109.5
H57A C57 H57C 109.5
H57B C57 H57C 109.5
C53 C58 H58A 109.5
C53 C58 H58B 109.5
C53 C58 H58C 109.5
H58A C58 H58B 109.5
H58A C58 H58C 109.5
H58B C58 H58C 109.5
C54 C59 H59A 109.5
C54 C59 H59B 109.5
C54 C59 H59C 109.5
H59A C59 H59B 109.5
H59A C59 H59C 109.5
H59B C59 H59C 109.5
C55 C60 H60A 109.5
C55 C60 H60B 109.5
C55 C60 H60C 109.5
H60A C60 H60B 109.5
H60A C60 H60C 109.5
H60B C60 H60C 109.5
C39 C61 Ir2 121.2(9)
C44 C61 Ir2 118.3(10)
C44 C61 C39 120.4(12)
N4 Ir4 C112 151.6(5)
N4 Ir4 C113 114.9(5)
N4 Ir4 C114 100.2(5)
N4 Ir4 C115 118.0(6)
N4 Ir4 C116 156.3(6)
C104 Ir4 N4 79.0(5)
C104 Ir4 C107 80.4(6)
C104 Ir4 C112 101.3(6)
C104 Ir4 C113 108.6(6)
C104 Ir4 C114 141.0(6)
C104 Ir4 C115 162.5(7)
C104 Ir4 C116 124.6(6)
C107 Ir4 N4 88.3(5)
C107 Ir4 C112 119.9(6)
C107 Ir4 C113 156.0(6)
C107 Ir4 C114 138.6(7)
C107 Ir4 C115 102.9(7)
C107 Ir4 C116 93.7(6)
C112 Ir4 C113 37.6(6)
C112 Ir4 C114 61.6(6)
C112 Ir4 C115 62.0(6)
C113 Ir4 C115 62.0(6)
C114 Ir4 C113 36.0(6)
C114 Ir4 C115 37.8(6)
C116 Ir4 C112 36.5(6)
C116 Ir4 C113 62.7(6)
C116 Ir4 C114 63.4(6)
C116 Ir4 C115 38.6(6)
C92 N4 Ir4 120.1(11)
C92 N4 C93 116.6(13)
C93 N4 Ir4 123.3(9)
N4 C92 C96 123.8(16)
N4 C92 C97 122.7(14)
C96 C92 C97 113.4(14)
N4 C93 H93 118.2
C94 C93 N4 123.7(14)
C94 C93 H93 118.2
C93 C94 H94 120.7
C93 C94 C95 118.7(16)
C95 C94 H94 120.7
C94 C95 H95 120.7
C96 C95 C94 118.5(16)
C96 C95 H95 120.7
C92 C96 H96 120.7
C95 C96 C92 118.6(16)
C95 C96 H96 120.7
O4 C97 C92 116.6(17)
O4 C97 C98 123.0(17)
C98 C97 C92 119.5(13)
C99 C98 C97 126.6(16)
C99 C98 C103 117.9(19)
C103 C98 C97 115.4(17)
C98 C99 C104 119.2(17)
C100 C99 C98 119.4(18)
C100 C99 C104 121.3(19)
C99 C100 H100 120.2
C99 C100 C101 120(2)
C101 C100 H100 120.2
C100 C101 H101 119.3
C102 C101 C100 121(2)
C102 C101 H101 119.3
C101 C102 H102 120.9
C103 C102 C101 118(2)
C103 C102 H102 120.9
C98 C103 H103 118.2
C102 C103 C98 124(2)
C102 C103 H103 118.2
C99 C104 Ir4 124.9(12)
C105 C104 Ir4 115.5(12)
C105 C104 C99 119.6(15)
C104 C105 H105 121.5
C104 C105 C106 117.1(15)
C106 C105 H105 121.5
C105 C106 C107 114.0(13)
C111 C106 C105 127.1(18)
C111 C106 C107 118.9(18)
C106 C107 Ir4 113.1(12)
C108 C107 Ir4 128.5(13)
C108 C107 C106 118.5(15)
C107 C108 H108 119.5
C107 C108 C109 121.0(18)
C109 C108 H108 119.5
C108 C109 F4 119(2)
C110 C109 F4 119.0(18)
C110 C109 C108 122.0(18)
C109 C110 H110 120.8
C111 C110 C109 118.5(17)
C111 C110 H110 120.8
C106 C111 H111 119.4
C110 C111 C106 121(2)
C110 C111 H111 119.4
C113 C112 Ir4 74.9(9)
C113 C112 C117 122.3(15)
C116 C112 Ir4 71.6(9)
C116 C112 C113 111.4(14)
C116 C112 C117 126.1(15)
C117 C112 Ir4 124.0(11)
C112 C113 Ir4 67.5(8)
C112 C113 C118 124.2(16)
C114 C113 Ir4 71.9(9)
C114 C113 C112 106.4(14)
C114 C113 C118 128.1(16)
C118 C113 Ir4 134.9(11)
C113 C114 Ir4 72.1(9)
C113 C114 C115 109.1(15)
C113 C114 C119 126.2(17)
C115 C114 Ir4 71.4(9)
C115 C114 C119 124.5(18)
C119 C114 Ir4 126.8(12)
C114 C115 Ir4 70.9(9)
C114 C115 C116 104.9(15)
C114 C115 C120 126.1(19)
C116 C115 Ir4 66.9(8)
C116 C115 C120 128.9(18)
C120 C115 Ir4 129.4(13)
C112 C116 Ir4 71.8(9)
C112 C116 C115 108.0(14)
C112 C116 C121 129.2(16)
C115 C116 Ir4 74.5(9)
C115 C116 C121 122.0(16)
C121 C116 Ir4 127.5(11)
C112 C117 H11A 109.5
C112 C117 H11B 109.5
C112 C117 H11C 109.5
H11A C117 H11B 109.5
H11A C117 H11C 109.5
H11B C117 H11C 109.5
C113 C118 H11D 109.5
C113 C118 H11E 109.5
C113 C118 H11F 109.5
H11D C118 H11E 109.5
H11D C118 H11F 109.5
H11E C118 H11F 109.5
C114 C119 H11G 109.5
C114 C119 H11H 109.5
C114 C119 H11I 109.5
H11G C119 H11H 109.5
H11G C119 H11I 109.5
H11H C119 H11I 109.5
C115 C120 H12A 109.5
C115 C120 H12B 109.5
C115 C120 H12C 109.5
H12A C120 H12B 109.5
H12A C120 H12C 109.5
H12B C120 H12C 109.5
C116 C121 H12D 109.5
C116 C121 H12E 109.5
C116 C121 H12F 109.5
H12D C121 H12E 109.5
H12D C121 H12F 109.5
H12E C121 H12F 109.5

loop_
_geom_bond_atom_site_label_1
_geom_bond_atom_site_label_2
_geom_bond_distance
Ir1 N1 2.066(12)
Ir1 C13 2.059(13)
Ir1 C16 2.087(13)
Ir1 C22 2.180(13)
Ir1 C23 2.209(15)
Ir1 C24 2.260(13)
Ir1 C25 2.296(13)
Ir1 C26 2.183(15)
F1 C18 1.366(17)
O1 C6 1.234(17)
N1 C1 1.374(19)
N1 C2 1.335(18)
C1 C5 1.36(2)
C1 C6 1.519(19)
C2 H2 0.9300
C2 C3 1.40(2)
C3 H3 0.9300
C3 C4 1.36(2)
C4 H4 0.9300
C4 C5 1.40(2)
C5 H5 0.9300
C6 C7 1.45(2)
C7 C8 1.42(2)
C7 C12 1.40(2)
C8 C9 1.41(2)
C8 C13 1.459(19)
C9 H9 0.9300
C9 C10 1.39(2)
C10 H10 0.9300
C10 C11 1.40(2)
C11 H11 0.9300
C11 C12 1.38(2)
C12 H12 0.9300
C13 C14 1.38(2)
C14 H14 0.9300
C14 C15 1.46(2)
C15 C16 1.39(2)
C15 C20 1.428(19)
C16 C17 1.387(19)
C17 H17 0.9300
C17 C18 1.450(19)
C18 C19 1.36(2)
C19 H19 0.9300
C19 C20 1.39(2)
C20 H20 0.9300
C22 C23 1.43(2)
C22 C26 1.41(2)
C22 C27 1.520(19)
C23 C24 1.43(2)
C23 C28 1.50(2)
C24 C25 1.459(19)
C24 C29 1.49(2)
C25 C26 1.46(2)
C25 C30 1.47(2)
C26 C31 1.49(2)
C27 H27A 0.9600
C27 H27B 0.9600
C27 H27C 0.9600
C28 H28A 0.9600
C28 H28B 0.9600
C28 H28C 0.9600
C29 H29A 0.9600
C29 H29B 0.9600
C29 H29C 0.9600
C30 H30A 0.9600
C30 H30B 0.9600
C30 H30C 0.9600
C31 H31A 0.9600
C31 H31B 0.9600
C31 H31C 0.9600
Ir3 N3 2.068(13)
Ir3 C74 2.076(14)
Ir3 C81 2.047(14)
Ir3 C82 2.164(14)
Ir3 C83 2.145(13)
Ir3 C84 2.266(15)
Ir3 C85 2.293(16)
Ir3 C86 2.243(15)
F3 C79 1.35(2)
O3 C67 1.19(2)
N3 C62 1.34(2)
N3 C63 1.34(2)
C62 C66 1.39(2)
C62 C67 1.52(2)
C63 H63 0.9300
C63 C64 1.42(2)
C64 H64 0.9300
C64 C65 1.36(3)
C65 H65 0.9300
C65 C66 1.38(3)
C66 H66 0.9300
C67 C68 1.50(3)
C68 C69 1.38(2)
C68 C73 1.44(3)
C69 H69 0.9300
C69 C70 1.37(4)
C70 H70 0.9300
C70 C71 1.32(4)
C71 H71 0.9300
C71 C72 1.44(3)
C72 H72 0.9300
C72 C73 1.42(3)
C73 C74 1.47(2)
C74 C75 1.30(2)
C75 H75 0.9300
C75 C76 1.48(3)
C76 C77 1.40(3)
C76 C81 1.43(3)
C77 H77 0.9300
C77 C78 1.40(3)
C78 H78 0.9300
C78 C79 1.34(3)
C79 C80 1.44(2)
C80 H80 0.9300
C80 C81 1.33(2)
C82 C83 1.38(2)
C82 C86 1.40(2)
C82 C87 1.51(2)
C83 C84 1.44(2)
C83 C88 1.56(2)
C84 C85 1.39(3)
C84 C89 1.51(2)
C85 C86 1.50(3)
C85 C90 1.50(3)
C86 C91 1.52(3)
C87 H87A 0.9600
C87 H87B 0.9600
C87 H87C 0.9600
C88 H88A 0.9600
C88 H88B 0.9600
C88 H88C 0.9600
C89 H89A 0.9600
C89 H89B 0.9600
C89 H89C 0.9600
C90 H90A 0.9600
C90 H90B 0.9600
C90 H90C 0.9600
C91 H91A 0.9600
C91 H91B 0.9600
C91 H91C 0.9600
Ir2 N2 2.071(11)
Ir2 C46 2.048(13)
Ir2 C51 2.186(15)
Ir2 C52 2.192(13)
Ir2 C53 2.268(15)
Ir2 C54 2.242(12)
Ir2 C55 2.261(15)
Ir2 C61 2.033(12)
F2 C48 1.395(17)
O2 C37 1.230(17)
N2 C32 1.354(18)
N2 C33 1.354(18)
C32 C36 1.40(2)
C32 C37 1.50(2)
C33 H33 0.9300
C33 C34 1.38(2)
C34 H34 0.9300
C34 C35 1.39(2)
C35 H35 0.9300
C35 C36 1.37(2)
C36 H36 0.9300
C37 C38 1.47(2)
C38 C39 1.40(2)
C38 C43 1.447(19)
C39 C40 1.41(2)
C39 C61 1.499(17)
C40 H40 0.9300
C40 C41 1.41(2)
C41 H41 0.9300
C41 C42 1.40(3)
C42 H42 0.9300
C42 C43 1.35(2)
C43 H43 0.9300
C44 H44 0.9300
C44 C45 1.47(2)
C44 C61 1.36(2)
C45 C46 1.43(2)
C45 C50 1.37(2)
C46 C47 1.421(19)
C47 H47 0.9300
C47 C48 1.38(2)
C48 C49 1.37(2)
C49 H49 0.9300
C49 C50 1.41(2)
C50 H50 0.9300
C51 C52 1.45(2)
C51 C55 1.42(2)
C51 C56 1.48(2)
C52 C53 1.42(2)
C52 C57 1.52(2)
C53 C54 1.462(19)
C53 C58 1.47(2)
C54 C55 1.400(19)
C54 C59 1.51(2)
C55 C60 1.51(2)
C56 H56A 0.9600
C56 H56B 0.9600
C56 H56C 0.9600
C57 H57A 0.9600
C57 H57B 0.9600
C57 H57C 0.9600
C58 H58A 0.9600
C58 H58B 0.9600
C58 H58C 0.9600
C59 H59A 0.9600
C59 H59B 0.9600
C59 H59C 0.9600
C60 H60A 0.9600
C60 H60B 0.9600
C60 H60C 0.9600
Ir4 N4 2.082(12)
Ir4 C104 2.045(14)
Ir4 C107 2.077(15)
Ir4 C112 2.162(15)
Ir4 C113 2.259(16)
Ir4 C114 2.257(15)
Ir4 C115 2.263(17)
Ir4 C116 2.160(14)
F4 C109 1.40(2)
O4 C97 1.19(2)
N4 C92 1.30(2)
N4 C93 1.37(2)
C92 C96 1.40(2)
C92 C97 1.56(2)
C93 H93 0.9300
C93 C94 1.36(2)
C94 H94 0.9300
C94 C95 1.39(3)
C95 H95 0.9300
C95 C96 1.37(3)
C96 H96 0.9300
C97 C98 1.48(3)
C98 C99 1.42(3)
C98 C103 1.43(3)
C99 C100 1.39(3)
C99 C104 1.46(2)
C100 H100 0.9300
C100 C101 1.42(3)
C101 H101 0.9300
C101 C102 1.40(4)
C102 H102 0.9300
C102 C103 1.34(3)
C103 H103 0.9300
C104 C105 1.38(2)
C105 H105 0.9300
C105 C106 1.44(3)
C106 C107 1.45(3)
C106 C111 1.40(2)
C107 C108 1.32(3)
C108 H108 0.9300
C108 C109 1.39(3)
C109 C110 1.38(3)
C110 H110 0.9300
C110 C111 1.35(3)
C111 H111 0.9300
C112 C113 1.43(2)
C112 C116 1.35(2)
C112 C117 1.53(2)
C113 C114 1.40(3)
C113 C118 1.51(2)
C114 C115 1.46(2)
C114 C119 1.50(2)
C115 C116 1.47(3)
C115 C120 1.47(3)
C116 C121 1.51(2)
C117 H11A 0.9600
C117 H11B 0.9600
C117 H11C 0.9600
C118 H11D 0.9600
C118 H11E 0.9600
C118 H11F 0.9600
C119 H11G 0.9600
C119 H11H 0.9600
C119 H11I 0.9600
C120 H12A 0.9600
C120 H12B 0.9600
C120 H12C 0.9600
C121 H12D 0.9600
C121 H12E 0.9600
C121 H12F 0.9600

loop_
_geom_torsion_atom_site_label_1
_geom_torsion_atom_site_label_2
_geom_torsion_atom_site_label_3
_geom_torsion_atom_site_label_4
_geom_torsion
Ir1 N1 C1 C5 175.9(11)
Ir1 N1 C1 C6 -11.7(15)
Ir1 N1 C2 C3 -175.1(12)
Ir1 C13 C14 C15 6.9(18)
Ir1 C16 C17 C18 -178.8(10)
Ir1 C22 C23 C24 -64.6(10)
Ir1 C22 C23 C28 126.8(16)
Ir1 C22 C26 C25 66.4(10)
Ir1 C22 C26 C31 -120.7(16)
Ir1 C23 C24 C25 -61.9(10)
Ir1 C23 C24 C29 120.5(14)
Ir1 C24 C25 C26 -57.9(9)
Ir1 C24 C25 C30 128.3(14)
Ir1 C25 C26 C22 -63.7(10)
Ir1 C25 C26 C31 123.0(15)
F1 C18 C19 C20 179.5(13)
O1 C6 C7 C8 158.3(14)
O1 C6 C7 C12 -28(2)
N1 C1 C5 C4 2(2)
N1 C1 C6 O1 -112.6(14)
N1 C1 C6 C7 75.3(18)
N1 C2 C3 C4 -3(2)
C1 N1 C2 C3 4(2)
C1 C6 C7 C8 -30(2)
C1 C6 C7 C12 144.0(14)
C2 N1 C1 C5 -3.0(19)
C2 N1 C1 C6 169.4(12)
C2 C3 C4 C5 2(2)
C3 C4 C5 C1 -1(2)
C5 C1 C6 O1 60.1(17)
C5 C1 C6 C7 -112.0(17)
C6 C1 C5 C4 -170.8(14)
C6 C7 C8 C9 -179.1(14)
C6 C7 C8 C13 -11(2)
C6 C7 C12 C11 -179.1(14)
C7 C8 C9 C10 -6(2)
C7 C8 C13 Ir1 -37.1(18)
C7 C8 C13 C14 147.0(15)
C8 C7 C12 C11 -5(2)
C8 C9 C10 C11 2(2)
C8 C13 C14 C15 -177.1(13)
C9 C8 C13 Ir1 130.8(12)
C9 C8 C13 C14 -45(2)
C9 C10 C11 C12 1(2)
C10 C11 C12 C7 1(2)
C12 C7 C8 C9 7(2)
C12 C7 C8 C13 175.1(13)
C13 C8 C9 C10 -174.1(14)
C13 C14 C15 C16 2(2)
C13 C14 C15 C20 176.7(14)
C14 C15 C16 Ir1 -9.6(17)
C14 C15 C16 C17 177.1(14)
C14 C15 C20 C19 -174.5(14)
C15 C16 C17 C18 -6(2)
C16 C15 C20 C19 0(2)
C16 C17 C18 F1 -177.7(12)
C16 C17 C18 C19 9(2)
C17 C18 C19 C20 -7(2)
C18 C19 C20 C15 2(2)
C20 C15 C16 Ir1 175.5(11)
C20 C15 C16 C17 2(2)
C22 C23 C24 Ir1 62.3(9)
C22 C23 C24 C25 0.4(16)
C22 C23 C24 C29 -177.2(13)
C23 C22 C26 Ir1 -62.3(10)
C23 C22 C26 C25 4.1(16)
C23 C22 C26 C31 177.0(15)
C23 C24 C25 Ir1 59.9(10)
C23 C24 C25 C26 2.0(16)
C23 C24 C25 C30 -171.8(14)
C24 C25 C26 Ir1 60.0(9)
C24 C25 C26 C22 -3.7(16)
C24 C25 C26 C31 -177.0(14)
C26 C22 C23 Ir1 61.8(10)
C26 C22 C23 C24 -2.8(16)
C26 C22 C23 C28 -171.5(15)
C27 C22 C23 Ir1 -118.5(14)
C27 C22 C23 C24 177.0(13)
C27 C22 C23 C28 8(2)
C27 C22 C26 Ir1 118.0(13)
C27 C22 C26 C25 -175.7(13)
C27 C22 C26 C31 -3(2)
C28 C23 C24 Ir1 -128.2(15)
C28 C23 C24 C25 169.9(13)
C28 C23 C24 C29 -8(2)
C29 C24 C25 Ir1 -122.4(14)
C29 C24 C25 C26 179.7(13)
C29 C24 C25 C30 6(2)
C30 C25 C26 Ir1 -126.3(14)
C30 C25 C26 C22 170.0(14)
C30 C25 C26 C31 -3(2)
Ir3 N3 C62 C66 -176.8(13)
Ir3 N3 C62 C67 1(2)
Ir3 N3 C63 C64 178.1(12)
Ir3 C74 C75 C76 -5(2)
Ir3 C82 C83 C84 66.5(10)
Ir3 C82 C83 C88 -120.0(15)
Ir3 C82 C86 C85 -63.4(10)
Ir3 C82 C86 C91 125.5(19)
Ir3 C83 C84 C85 62.9(11)
Ir3 C83 C84 C89 -129.3(15)
Ir3 C84 C85 C86 59.3(11)
Ir3 C84 C85 C90 -121.6(17)
Ir3 C85 C86 C82 60.6(10)
Ir3 C85 C86 C91 -127.0(16)
F3 C79 C80 C81 179.5(16)
O3 C67 C68 C69 -31(2)
O3 C67 C68 C73 156.1(17)
N3 C62 C66 C65 -3(3)
N3 C62 C67 O3 -119.0(18)
N3 C62 C67 C68 71(2)
N3 C63 C64 C65 0(3)
C62 N3 C63 C64 2(2)
C62 C67 C68 C69 138.7(17)
C62 C67 C68 C73 -34(2)
C63 N3 C62 C66 0(2)
C63 N3 C62 C67 177.9(14)
C63 C64 C65 C66 -4(3)
C64 C65 C66 C62 5(3)
C66 C62 C67 O3 59(2)
C66 C62 C67 C68 -111.0(18)
C67 C62 C66 C65 178.6(16)
C67 C68 C69 C70 -175.0(19)
C67 C68 C73 C72 174.8(16)
C67 C68 C73 C74 -8(2)
C68 C69 C70 C71 1(3)
C68 C73 C74 Ir3 -36(2)
C68 C73 C74 C75 136.7(17)
C69 C68 C73 C72 2(2)
C69 C68 C73 C74 179.0(16)
C69 C70 C71 C72 -1(4)
C70 C71 C72 C73 1(3)
C71 C72 C73 C68 -2(3)
C71 C72 C73 C74 -178.6(16)
C72 C73 C74 Ir3 140.9(14)
C72 C73 C74 C75 -47(2)
C73 C68 C69 C70 -2(3)
C73 C74 C75 C76 -177.5(15)
C74 C75 C76 C77 -175.1(18)
C74 C75 C76 C81 3(2)
C75 C76 C77 C78 178.5(17)
C75 C76 C81 Ir3 -0.5(18)
C75 C76 C81 C80 -178.5(15)
C76 C77 C78 C79 1(3)
C77 C76 C81 Ir3 178.0(14)
C77 C76 C81 C80 0(2)
C77 C78 C79 F3 -179.2(16)
C77 C78 C79 C80 -3(3)
C78 C79 C80 C81 4(3)
C79 C80 C81 Ir3 -179.5(13)
C79 C80 C81 C76 -2(2)
C81 C76 C77 C78 0(3)
C82 C83 C84 Ir3 -64.3(10)
C82 C83 C84 C85 -1.5(17)
C82 C83 C84 C89 166.3(15)
C83 C82 C86 Ir3 62.5(10)
C83 C82 C86 C85 -0.9(17)
C83 C82 C86 C91 -172.1(17)
C83 C84 C85 Ir3 -58.4(9)
C83 C84 C85 C86 0.9(16)
C83 C84 C85 C90 180.0(15)
C84 C85 C86 Ir3 -60.7(11)
C84 C85 C86 C82 0.0(17)
C84 C85 C86 C91 172.3(15)
C86 C82 C83 Ir3 -65.1(11)
C86 C82 C83 C84 1.5(17)
C86 C82 C83 C88 175.0(15)
C87 C82 C83 Ir3 122.8(16)
C87 C82 C83 C84 -170.7(15)
C87 C82 C83 C88 3(3)
C87 C82 C86 Ir3 -125.0(15)
C87 C82 C86 C85 171.6(15)
C87 C82 C86 C91 0(3)
C88 C83 C84 Ir3 121.9(15)
C88 C83 C84 C85 -175.2(14)
C88 C83 C84 C89 -7(2)
C89 C84 C85 Ir3 133.9(16)
C89 C84 C85 C86 -166.9(15)
C89 C84 C85 C90 12(3)
C90 C85 C86 Ir3 120.2(16)
C90 C85 C86 C82 -179.2(15)
C90 C85 C86 C91 -7(2)
Ir2 N2 C32 C36 176.2(12)
Ir2 N2 C32 C37 -11.1(19)
Ir2 N2 C33 C34 -175.7(12)
Ir2 C46 C47 C48 -176.7(11)
Ir2 C51 C52 C53 -64.7(10)
Ir2 C51 C52 C57 117.5(14)
Ir2 C51 C55 C54 60.5(10)
Ir2 C51 C55 C60 -127.4(15)
Ir2 C52 C53 C54 -61.0(9)
Ir2 C52 C53 C58 122.7(17)
Ir2 C53 C54 C55 -63.1(10)
Ir2 C53 C54 C59 122.3(13)
Ir2 C54 C55 C51 -58.9(10)
Ir2 C54 C55 C60 129.0(15)
F2 C48 C49 C50 177.9(13)
O2 C37 C38 C39 153.8(14)
O2 C37 C38 C43 -28.7(19)
N2 C32 C36 C35 -1(2)
N2 C32 C37 O2 -110.6(16)
N2 C32 C37 C38 73(2)
N2 C33 C34 C35 0(2)
C32 N2 C33 C34 3(2)
C32 C37 C38 C39 -30(2)
C32 C37 C38 C43 147.9(14)
C33 N2 C32 C36 -3(2)
C33 N2 C32 C37 170.1(13)
C33 C34 C35 C36 -4(2)
C34 C35 C36 C32 4(2)
C36 C32 C37 O2 62.5(19)
C36 C32 C37 C38 -114.3(16)
C37 C32 C36 C35 -174.1(14)
C37 C38 C39 C40 179.2(14)
C37 C38 C39 C61 -8(2)
C37 C38 C43 C42 -178.0(14)
C38 C39 C40 C41 -2(2)
C38 C39 C61 Ir2 -39.9(17)
C38 C39 C61 C44 143.5(14)
C39 C38 C43 C42 0(2)
C39 C40 C41 C42 1(2)
C40 C39 C61 Ir2 132.6(12)
C40 C39 C61 C44 -44(2)
C40 C41 C42 C43 1(2)
C41 C42 C43 C38 -1(2)
C43 C38 C39 C40 2(2)
C43 C38 C39 C61 174.4(12)
C44 C45 C46 Ir2 -9.6(16)
C44 C45 C46 C47 175.6(13)
C44 C45 C50 C49 -175.1(14)
C45 C44 C61 Ir2 5.9(17)
C45 C44 C61 C39 -177.4(12)
C45 C46 C47 C48 -3(2)
C46 C45 C50 C49 -1(2)
C46 C47 C48 F2 -177.9(12)
C46 C47 C48 C49 5(2)
C47 C48 C49 C50 -5(2)
C48 C49 C50 C45 3(2)
C50 C45 C46 Ir2 175.5(11)
C50 C45 C46 C47 1(2)
C51 C52 C53 Ir2 62.3(10)
C51 C52 C53 C54 1.3(16)
C51 C52 C53 C58 -175.0(16)
C52 C51 C55 Ir2 -63.5(10)
C52 C51 C55 C54 -3.0(16)
C52 C51 C55 C60 169.1(14)
C52 C53 C54 Ir2 59.9(10)
C52 C53 C54 C55 -3.2(16)
C52 C53 C54 C59 -177.8(13)
C53 C54 C55 Ir2 62.7(10)
C53 C54 C55 C51 3.9(16)
C53 C54 C55 C60 -168.2(14)
C55 C51 C52 Ir2 65.7(10)
C55 C51 C52 C53 1.0(16)
C55 C51 C52 C57 -176.7(14)
C56 C51 C52 Ir2 -119.2(15)
C56 C51 C52 C53 176.1(15)
C56 C51 C52 C57 -2(2)
C56 C51 C55 Ir2 121.5(16)
C56 C51 C55 C54 -178.0(15)
C56 C51 C55 C60 -6(3)
C57 C52 C53 Ir2 -120.0(15)
C57 C52 C53 C54 179.0(13)
C57 C52 C53 C58 3(3)
C58 C53 C54 Ir2 -123.7(16)
C58 C53 C54 C55 173.2(15)
C58 C53 C54 C59 -1(2)
C59 C54 C55 Ir2 -122.9(14)
C59 C54 C55 C51 178.2(14)
C59 C54 C55 C60 6(2)
C61 C39 C40 C41 -174.8(14)
C61 C44 C45 C46 2.5(18)
C61 C44 C45 C50 177.1(14)
Ir4 N4 C92 C96 177.8(13)
Ir4 N4 C92 C97 1(2)
Ir4 N4 C93 C94 179.8(12)
Ir4 C104 C105 C106 0(2)
Ir4 C107 C108 C109 177.9(13)
Ir4 C112 C113 C114 -61.8(11)
Ir4 C112 C113 C118 130.0(15)
Ir4 C112 C116 C115 66.3(10)
Ir4 C112 C116 C121 -124.0(16)
Ir4 C113 C114 C115 -62.1(11)
Ir4 C113 C114 C119 122.9(17)
Ir4 C114 C115 C116 -58.5(10)
Ir4 C114 C115 C120 125.4(18)
Ir4 C115 C116 C112 -64.5(10)
Ir4 C115 C116 C121 124.9(14)
F4 C109 C110 C111 179.9(16)
O4 C97 C98 C99 -156.0(17)
O4 C97 C98 C103 28(2)
N4 C92 C96 C95 3(3)
N4 C92 C97 O4 117.6(18)
N4 C92 C97 C98 -73(2)
N4 C93 C94 C95 2(2)
C92 N4 C93 C94 -1(2)
C92 C97 C98 C99 35(2)
C92 C97 C98 C103 -140.8(15)
C93 N4 C92 C96 -2(2)
C93 N4 C92 C97 -178.0(14)
C93 C94 C95 C96 0(3)
C94 C95 C96 C92 -2(3)
C96 C92 C97 O4 -59(2)
C96 C92 C97 C98 110.7(17)
C97 C92 C96 C95 179.6(16)
C97 C98 C99 C100 -175.3(16)
C97 C98 C99 C104 7(2)
C97 C98 C103 C102 176.6(19)
C98 C99 C100 C101 -1(3)
C98 C99 C104 Ir4 38(2)
C98 C99 C104 C105 -140.4(16)
C99 C98 C103 C102 0(3)
C99 C100 C101 C102 0(3)
C99 C104 C105 C106 177.9(15)
C100 C99 C104 Ir4 -140.0(15)
C100 C99 C104 C105 42(2)
C100 C101 C102 C103 0(4)
C101 C102 C103 C98 -1(3)
C103 C98 C99 C100 0(2)
C103 C98 C99 C104 -177.2(15)
C104 C99 C100 C101 176.8(18)
C104 C105 C106 C107 0(2)
C104 C105 C106 C111 179.1(17)
C105 C106 C107 Ir4 0.6(18)
C105 C106 C107 C108 179.1(16)
C105 C106 C111 C110 -178.6(17)
C106 C107 C108 C109 0(3)
C107 C106 C111 C110 1(3)
C107 C108 C109 F4 -179.4(16)
C107 C108 C109 C110 1(3)
C108 C109 C110 C111 0(3)
C109 C110 C111 C106 0(3)
C111 C106 C107 Ir4 -178.8(12)
C111 C106 C107 C108 0(2)
C112 C113 C114 Ir4 58.9(10)
C112 C113 C114 C115 -3.2(17)
C112 C113 C114 C119 -178.2(16)
C113 C112 C116 Ir4 -64.8(11)
C113 C112 C116 C115 1.5(17)
C113 C112 C116 C121 171.1(15)
C113 C114 C115 Ir4 62.6(11)
C113 C114 C115 C116 4.0(17)
C113 C114 C115 C120 -172.1(16)
C114 C115 C116 Ir4 61.2(11)
C114 C115 C116 C112 -3.3(17)
C114 C115 C116 C121 -173.9(14)
C116 C112 C113 Ir4 62.8(11)
C116 C112 C113 C114 1.1(17)
C116 C112 C113 C118 -167.2(14)
C117 C112 C113 Ir4 -120.9(14)
C117 C112 C113 C114 177.3(14)
C117 C112 C113 C118 9(2)
C117 C112 C116 Ir4 119.1(15)
C117 C112 C116 C115 -174.6(15)
C117 C112 C116 C121 -5(3)
C118 C113 C114 Ir4 -133.4(16)
C118 C113 C114 C115 164.4(15)
C118 C113 C114 C119 -11(3)
C119 C114 C115 Ir4 -122.3(16)
C119 C114 C115 C116 179.2(15)
C119 C114 C115 C120 3(3)
C120 C115 C116 Ir4 -122.9(18)
C120 C115 C116 C112 172.6(17)
C120 C115 C116 C121 2(3)

loop_
_platon_squeeze_void_nr
_platon_squeeze_void_average_x
_platon_squeeze_void_average_y
_platon_squeeze_void_average_z
_platon_squeeze_void_volume
_platon_squeeze_void_count_electrons
_platon_squeeze_void_content
1 0.500 0.817 0.000 537 161 ' '
